data_7237734
loop_
_publ_author_name
'Zhang, Chen'
'Ma, Dongxin'
'Liu, Ruihuan'
'Duan, Lian'

_publ_section_title
;
 High-efficiency blue--green electroluminescence from sublimable cationic
 iridium(iii) complexes with a pyrazole-type ligand
;
_journal_issue 12
_journal_name_full 'Journal of Materials Chemistry C'
_journal_page_first 3503
_journal_paper_doi 10.1039/C9TC00465C
_journal_volume 7
_journal_year 2019
_chemical_formula_moiety '2(C32 H25 Ir N7), 2(C32 H12 B F24), C3 H6 O'
_chemical_formula_sum 'C131 H80 B2 F48 Ir2 N14 O'
_chemical_formula_weight 3184.11
_space_group_crystal_system monoclinic
_space_group_IT_number 14
_space_group_name_Hall '-P 2yn'
_space_group_name_H-M_alt 'P 1 21/n 1'
_atom_sites_solution_hydrogens geom
_atom_sites_solution_primary dual
_audit_creation_date 2017-12-05
_audit_creation_method
;
Olex2 1.2
(compiled 2017.08.10 svn.r3458 for OlexSys, GUI svn.r5381)
;
_audit_update_record
;
2017-12-27 deposited with the CCDC.	2019-02-14 downloaded from the CCDC.
;
_cell_angle_alpha 90
_cell_angle_beta 95.12(3)
_cell_angle_gamma 90
_cell_formula_units_Z 4
_cell_length_a 24.096(5)
_cell_length_b 17.106(3)
_cell_length_c 31.460(6)
_cell_measurement_reflns_used 41297
_cell_measurement_temperature 153(2)
_cell_measurement_theta_max 27.4816
_cell_measurement_theta_min 0.6498
_cell_volume 12916(4)
_computing_molecular_graphics 'Olex2 (Dolomanov et al., 2009)'
_computing_publication_material 'Olex2 (Dolomanov et al., 2009)'
_computing_structure_refinement 'XL (Sheldrick, 2008)'
_computing_structure_solution 'ShelXT (Sheldrick, 2015)'
_diffrn_ambient_temperature 153.15
_diffrn_measured_fraction_theta_full 0.997
_diffrn_measured_fraction_theta_max 0.997
_diffrn_measurement_device_type 'multiwire proportional'
_diffrn_measurement_method 'phi and omega scans'
_diffrn_radiation_monochromator graphite
_diffrn_radiation_type MoK\a
_diffrn_radiation_wavelength 0.71073
_diffrn_reflns_av_R_equivalents 0.1019
_diffrn_reflns_av_unetI/netI 0.1059
_diffrn_reflns_Laue_measured_fraction_full 0.997
_diffrn_reflns_Laue_measured_fraction_max 0.997
_diffrn_reflns_limit_h_max 28
_diffrn_reflns_limit_h_min -28
_diffrn_reflns_limit_k_max 19
_diffrn_reflns_limit_k_min -20
_diffrn_reflns_limit_l_max 37
_diffrn_reflns_limit_l_min -36
_diffrn_reflns_number 72652
_diffrn_reflns_point_group_measured_fraction_full 0.997
_diffrn_reflns_point_group_measured_fraction_max 0.997
_diffrn_reflns_theta_full 24.999
_diffrn_reflns_theta_max 24.999
_diffrn_reflns_theta_min 1.022
_exptl_absorpt_coefficient_mu 2.185
_exptl_absorpt_correction_T_max 1.0000
_exptl_absorpt_correction_T_min 0.7670
_exptl_absorpt_correction_type multi-scan
_exptl_absorpt_process_details 'CrystalClear (Rigaku Inc., 2008)'
_exptl_crystal_colour yellow
_exptl_crystal_density_diffrn 1.638
_exptl_crystal_description needle
_exptl_crystal_F_000 6272
_exptl_crystal_size_max 0.23
_exptl_crystal_size_mid 0.05
_exptl_crystal_size_min 0.03
_refine_diff_density_max 3.481
_refine_diff_density_min -2.596
_refine_diff_density_rms 0.339
_refine_ls_extinction_method none
_refine_ls_goodness_of_fit_ref 1.244
_refine_ls_hydrogen_treatment constr
_refine_ls_matrix_type full
_refine_ls_number_parameters 1785
_refine_ls_number_reflns 22684
_refine_ls_number_restraints 2460
_refine_ls_restrained_S_all 1.221
_refine_ls_R_factor_all 0.1542
_refine_ls_R_factor_gt 0.1240
_refine_ls_shift/su_max 0.003
_refine_ls_shift/su_mean 0.000
_refine_ls_structure_factor_coef Fsqd
_refine_ls_weighting_details 'w=1/[\s^2^(Fo^2^)+(0.1516P)^2^+178.2426P] where P=(Fo^2^+2Fc^2^)/3'
_refine_ls_weighting_scheme calc
_refine_ls_wR_factor_gt 0.3081
_refine_ls_wR_factor_ref 0.3465
_reflns_Friedel_coverage 0.000
_reflns_number_gt 18579
_reflns_number_total 22684
_reflns_threshold_expression 'I > 2\s(I)'
_cod_data_source_file c9tc00465c2.cif
_cod_data_source_block bww17585
_cod_original_cell_volume 12915(5)
_cod_database_code 7237734
_shelx_shelxl_version_number 2014/7
_shelx_space_group_comment
;
The symmetry employed for this shelxl refinement is uniquely defined
by the following loop, which should always be used as a source of
symmetry information in preference to the above space-group names.
They are only intended as comments.
;
_shelx_estimated_absorpt_t_max 0.937
_shelx_estimated_absorpt_t_min 0.633
_olex2_refinement_description
;
1. Fixed Uiso
 At 1.2 times of:
  All C(H) groups
 At 1.5 times of:
  All C(H,H,H) groups
2. Uiso/Uaniso restraints and constraints
All non-hydrogen atoms have similar U: within 2A with sigma of 0.01 and sigma
for terminal atoms of 0.01
All non-hydrogen atoms restrained to be isotropic: with sigma of 0.01 and sigma
for terminal atoms of 0.01
3.a Aromatic/amide H refined with riding coordinates:
 C76(H76), C106(H106), C98(H98), C28(H28), C70(H70), C114(H114), C86(H86),
 C126(H126), C74(H74), C84(H84), C118(H118), C20(H20), C94(H94), C66(H66),
 C30(H30), C110(H110), C102(H102), C16(H16), C22(H22), C90(H90), C34(H34),
 C122(H122), C100(H100), C29(H29), C82(H82), C35(H35), C116(H116), C108(H108),
 C39(H39), C60(H60), C17(H17), C68(H68), C92(H92), C32(H32), C3(H3), C31(H31),
 C25(H25), C33(H33), C78(H78), C124(H124), C14(H14), C1(H1), C5(H5), C7(H7),
 C55(H55), C2(H2), C15(H15), C21(H21), C40(H40), C64(H64), C26(H26), C38(H38),
 C52(H52), C37(H37), C56(H56), C19(H19), C57(H57), C49(H49), C42(H42), C8(H8),
 C12(H12), C58(H58), C51(H51), C47(H47), C48(H48), C61(H61), C11(H11), C46(H46),
  C6(H6), C10(H10), C63(H63), C44(H44), C43(H43), C62(H62)
3.b Idealised Me refined as rotating group:
 C129(H12A,H12B,H12C), C131(H13A,H13B,H13C)
;
_olex2_submission_special_instructions 'No special instructions were received'

loop_
_space_group_symop_operation_xyz
'x, y, z'
'-x+1/2, y+1/2, -z+1/2'
'-x, -y, -z'
'x-1/2, -y-1/2, z-1/2'

loop_
_atom_site_label
_atom_site_type_symbol
_atom_site_fract_x
_atom_site_fract_y
_atom_site_fract_z
_atom_site_U_iso_or_equiv
_atom_site_adp_type
_atom_site_occupancy
_atom_site_site_symmetry_order
_atom_site_calc_flag
_atom_site_refinement_flags_posn
_atom_site_refinement_flags_adp
Ir1 Ir 0.74145(3) -0.10454(3) 0.55916(2) 0.02988(19) Uani 1 1 d . U
Ir2 Ir 0.51531(3) -0.23384(4) 0.25009(2) 0.0353(2) Uani 1 1 d . U
F37 F 0.1150(4) 0.8874(6) 0.2869(3) 0.049(2) Uani 1 1 d . U
F28 F -0.0077(4) 0.4330(6) 0.4696(3) 0.050(2) Uani 1 1 d . U
F7 F 0.4577(5) 0.5621(6) 0.4689(4) 0.059(3) Uani 1 1 d . U
F19 F 0.4402(5) 0.0887(6) 0.3817(3) 0.053(2) Uani 1 1 d . U
F20 F 0.5178(5) 0.0290(6) 0.3891(3) 0.055(3) Uani 1 1 d . U
F38 F 0.1673(5) 0.9655(6) 0.3263(3) 0.057(3) Uani 1 1 d . U
F2 F 0.7524(5) 0.4152(8) 0.5162(4) 0.069(3) Uani 1 1 d . U
F21 F 0.4604(5) 0.0178(6) 0.4382(4) 0.060(3) Uani 1 1 d . U
F29 F 0.0448(5) 0.3347(6) 0.4619(4) 0.059(3) Uani 1 1 d . U
F35 F 0.0039(5) 0.9686(7) 0.4351(4) 0.073(3) Uani 1 1 d . U
F25 F 0.2386(5) 0.4658(7) 0.3675(4) 0.064(3) Uani 1 1 d . U
F39 F 0.2043(5) 0.8875(7) 0.2829(3) 0.059(3) Uani 1 1 d . U
F24 F 0.5690(5) 0.2739(7) 0.5613(3) 0.064(3) Uani 1 1 d . U
F30 F 0.0602(5) 0.4104(7) 0.5164(4) 0.059(3) Uani 1 1 d . U
F31 F 0.0952(6) 0.6848(8) 0.5692(4) 0.079(3) Uani 1 1 d . U
N6 N 0.7912(6) -0.1493(8) 0.6878(4) 0.035(2) Uani 1 1 d . U
C76 C 0.5102(7) 0.1454(9) 0.4776(5) 0.035(3) Uani 1 1 d . U
H76 H 0.4967 0.1044 0.4943 0.042 Uiso 1 1 calc R .
F47 F -0.1270(5) 0.5809(9) 0.3781(4) 0.079(3) Uani 1 1 d . U
F18 F 0.6745(7) 0.1037(8) 0.3466(5) 0.086(3) Uani 1 1 d . U
F42 F 0.3041(6) 0.6933(8) 0.4308(5) 0.082(3) Uani 1 1 d . U
F26 F 0.2167(5) 0.3604(7) 0.3945(4) 0.066(3) Uani 1 1 d . U
F12 F 0.3773(5) 0.3065(8) 0.2976(4) 0.072(3) Uani 1 1 d . U
F8 F 0.4038(5) 0.4764(7) 0.4892(4) 0.069(3) Uani 1 1 d . U
N7 N 0.7005(5) -0.0426(7) 0.6073(4) 0.028(2) Uani 1 1 d . U
F22 F 0.5427(6) 0.1597(8) 0.5665(4) 0.079(3) Uani 1 1 d . U
N3 N 0.7925(6) -0.0140(8) 0.5523(4) 0.041(3) Uani 1 1 d . U
F27 F 0.2617(5) 0.4427(8) 0.4329(4) 0.069(3) Uani 1 1 d . U
F9 F 0.3731(5) 0.5609(8) 0.4440(4) 0.074(3) Uani 1 1 d . U
C106 C 0.0499(7) 0.6423(9) 0.3175(5) 0.035(3) Uani 1 1 d . U
H106 H 0.0879 0.6457 0.3118 0.042 Uiso 1 1 calc R .
N1 N 0.6876(6) -0.1943(8) 0.5563(4) 0.041(3) Uani 1 1 d . U
F6 F 0.6297(5) 0.6082(7) 0.3478(4) 0.067(3) Uani 1 1 d . U
N5 N 0.7827(6) -0.1449(8) 0.6173(4) 0.040(3) Uani 1 1 d . U
F13 F 0.5851(6) 0.4322(8) 0.2330(4) 0.082(3) Uani 1 1 d . U
C98 C 0.0217(7) 0.7868(9) 0.4281(5) 0.035(3) Uani 1 1 d . U
H98 H 0.0056 0.7934 0.3997 0.042 Uiso 1 1 calc R .
C28 C 0.7363(7) -0.1718(10) 0.7491(5) 0.037(3) Uani 1 1 d . U
H28 H 0.7094 -0.1996 0.7310 0.045 Uiso 1 1 calc R .
C70 C 0.6595(7) 0.3771(10) 0.4394(5) 0.036(3) Uani 1 1 d . U
H70 H 0.6606 0.3268 0.4523 0.044 Uiso 1 1 calc R .
N9 N 0.5187(6) -0.1555(8) 0.2031(4) 0.040(3) Uani 1 1 d . U
C123 C 0.1676(7) 0.4701(9) 0.4137(5) 0.036(3) Uani 1 1 d . U
N2 N 0.6967(6) -0.2517(8) 0.5275(5) 0.042(3) Uani 1 1 d . U
N4 N 0.7757(6) 0.0357(9) 0.5200(5) 0.046(3) Uani 1 1 d . U
C105 C 0.0357(6) 0.6552(9) 0.3589(5) 0.031(3) Uani 1 1 d . U
C114 C 0.1292(7) 0.7830(9) 0.3540(5) 0.031(3) Uani 1 1 d . U
H114 H 0.0938 0.7887 0.3385 0.038 Uiso 1 1 calc R .
F23 F 0.4842(6) 0.2532(9) 0.5540(4) 0.086(3) Uani 1 1 d . U
F36 F -0.0632(6) 0.8935(8) 0.4123(5) 0.089(4) Uani 1 1 d . U
C65 C 0.6121(6) 0.3985(9) 0.4134(5) 0.032(3) Uani 1 1 d . U
F4 F 0.7063(6) 0.6348(8) 0.3827(4) 0.078(3) Uani 1 1 d . U
N8 N 0.4689(6) -0.1169(8) 0.1910(4) 0.039(2) Uani 1 1 d . U
C86 C 0.6201(7) 0.2436(10) 0.3491(5) 0.038(3) Uani 1 1 d . U
H86 H 0.6304 0.2167 0.3750 0.045 Uiso 1 1 calc R .
N12 N 0.6014(6) -0.2732(8) 0.2542(4) 0.037(3) Uani 1 1 d . U
C121 C 0.1033(6) 0.5818(9) 0.4151(5) 0.032(3) Uani 1 1 d . U
F3 F 0.8025(6) 0.4314(9) 0.4645(5) 0.085(3) Uani 1 1 d . U
F17 F 0.7333(6) 0.1710(9) 0.3234(5) 0.088(4) Uani 1 1 d . U
C120 C 0.1642(8) 0.8929(11) 0.3102(6) 0.048(3) Uani 1 1 d . U
F16 F 0.6824(6) 0.1109(8) 0.2789(4) 0.076(3) Uani 1 1 d . U
C73 C 0.5503(6) 0.2649(9) 0.4268(5) 0.031(3) Uani 1 1 d . U
F11 F 0.3296(6) 0.4080(8) 0.3066(4) 0.082(3) Uani 1 1 d . U
C75 C 0.5322(7) 0.2121(10) 0.4966(5) 0.038(3) Uani 1 1 d . U
F34 F -0.0566(6) 0.9321(8) 0.4763(5) 0.081(3) Uani 1 1 d . U
C126 C 0.0708(6) 0.5360(9) 0.4387(5) 0.031(3) Uani 1 1 d . U
H126 H 0.0379 0.5583 0.4481 0.038 Uiso 1 1 calc R .
C74 C 0.5538(7) 0.2718(9) 0.4719(5) 0.033(3) Uani 1 1 d . U
H74 H 0.5707 0.3166 0.4854 0.040 Uiso 1 1 calc R .
C97 C 0.0585(6) 0.7226(9) 0.4373(5) 0.032(3) Uani 1 1 d . U
C80 C 0.5330(10) 0.2222(13) 0.5434(6) 0.060(3) Uani 1 1 d . U
C79 C 0.4826(8) 0.0687(11) 0.4120(6) 0.050(3) Uani 1 1 d . U
F15 F 0.5962(6) 0.3282(8) 0.1987(4) 0.076(3) Uani 1 1 d . U
C84 C 0.6281(8) 0.2527(11) 0.2737(6) 0.045(3) Uani 1 1 d . U
H84 H 0.6427 0.2339 0.2486 0.054 Uiso 1 1 calc R .
C118 C 0.1881(7) 0.7228(10) 0.4084(5) 0.039(3) Uani 1 1 d . U
H118 H 0.1940 0.6866 0.4312 0.046 Uiso 1 1 calc R .
F14 F 0.5175(6) 0.3536(9) 0.2223(4) 0.082(3) Uani 1 1 d . U
C83 C 0.5920(8) 0.3164(11) 0.2734(6) 0.046(3) Uani 1 1 d . U
C20 C 0.6348(7) 0.0506(9) 0.6309(5) 0.036(3) Uani 1 1 d . U
H20 H 0.6079 0.0905 0.6244 0.043 Uiso 1 1 calc R .
C115 C 0.1720(7) 0.8326(10) 0.3446(5) 0.037(3) Uani 1 1 d . U
C91 C 0.4027(7) 0.3833(10) 0.3594(6) 0.042(3) Uani 1 1 d . U
N14 N 0.6349(7) -0.1109(9) 0.3287(5) 0.048(3) Uani 1 1 d . U
C113 C 0.1356(6) 0.7251(9) 0.3853(5) 0.032(3) Uani 1 1 d . U
C94 C 0.4847(7) 0.4342(9) 0.4197(5) 0.034(3) Uani 1 1 d . U
H94 H 0.5119 0.4541 0.4406 0.041 Uiso 1 1 calc R .
C128 C 0.0463(8) 0.4099(11) 0.4746(6) 0.049(3) Uani 1 1 d . U
C66 C 0.6128(7) 0.4760(9) 0.3965(5) 0.036(3) Uani 1 1 d . U
H66 H 0.5814 0.4941 0.3789 0.043 Uiso 1 1 calc R .
C30 C 0.7682(8) -0.1249(11) 0.8183(6) 0.048(3) Uani 1 1 d . U
H30 H 0.7635 -0.1189 0.8478 0.058 Uiso 1 1 calc R .
C110 C -0.0206(7) 0.6456(9) 0.3663(5) 0.036(3) Uani 1 1 d . U
H110 H -0.0320 0.6541 0.3940 0.043 Uiso 1 1 calc R .
C107 C 0.0097(9) 0.6245(12) 0.2840(6) 0.052(3) Uani 1 1 d . U
F5 F 0.6307(6) 0.6552(8) 0.4092(4) 0.084(3) Uani 1 1 d . U
N13 N 0.5575(6) -0.1548(9) 0.2948(4) 0.042(3) Uani 1 1 d . U
C77 C 0.5080(7) 0.1393(9) 0.4347(5) 0.037(3) Uani 1 1 d . U
C102 C 0.0782(7) 0.7148(10) 0.4805(5) 0.038(3) Uani 1 1 d . U
H102 H 0.1023 0.6726 0.4888 0.045 Uiso 1 1 calc R .
C81 C 0.5834(6) 0.3077(9) 0.3503(5) 0.033(3) Uani 1 1 d . U
C16 C 0.6219(9) -0.0233(11) 0.4561(6) 0.051(3) Uani 1 1 d . U
H16 H 0.5869 -0.0376 0.4420 0.061 Uiso 1 1 calc R .
C22 C 0.6887(7) -0.0314(9) 0.6818(5) 0.037(3) Uani 1 1 d . U
H22 H 0.6976 -0.0480 0.7104 0.045 Uiso 1 1 calc R .
C90 C 0.4582(7) 0.3527(9) 0.3612(5) 0.034(3) Uani 1 1 d . U
H90 H 0.4657 0.3123 0.3418 0.041 Uiso 1 1 calc R .
C101 C 0.0631(8) 0.7679(11) 0.5118(6) 0.047(3) Uani 1 1 d . U
C34 C 0.5299(8) -0.0775(11) 0.1468(6) 0.049(3) Uani 1 1 d . U
H34 H 0.5467 -0.0521 0.1243 0.058 Uiso 1 1 calc R .
C122 C 0.1521(7) 0.5454(9) 0.4033(5) 0.034(3) Uani 1 1 d . U
H122 H 0.1759 0.5750 0.3870 0.041 Uiso 1 1 calc R .
C100 C 0.0270(7) 0.8281(11) 0.5009(6) 0.046(3) Uani 1 1 d . U
H100 H 0.0149 0.8616 0.5223 0.055 Uiso 1 1 calc R .
C23 C 0.7157(7) -0.0631(9) 0.6499(5) 0.034(3) Uani 1 1 d . U
C29 C 0.7291(8) -0.1627(10) 0.7923(5) 0.043(3) Uani 1 1 d . U
H29 H 0.6968 -0.1831 0.8036 0.052 Uiso 1 1 calc R .
C85 C 0.6412(8) 0.2185(11) 0.3135(6) 0.046(3) Uani 1 1 d . U
C93 C 0.4306(7) 0.4612(9) 0.4203(5) 0.037(3) Uani 1 1 d . U
C125 C 0.0833(7) 0.4581(10) 0.4500(5) 0.039(3) Uani 1 1 d . U
C4 C 0.7498(7) -0.2458(10) 0.5096(6) 0.042(3) Uani 1 1 d . U
C41 C 0.4362(7) -0.1914(9) 0.2475(5) 0.033(3) Uani 1 1 d . U
C82 C 0.5704(7) 0.3436(10) 0.3111(5) 0.039(3) Uani 1 1 d . U
H82 H 0.5463 0.3878 0.3095 0.046 Uiso 1 1 calc R .
C35 C 0.4748(8) -0.0682(11) 0.1570(6) 0.046(3) Uani 1 1 d . U
H35 H 0.4472 -0.0350 0.1432 0.055 Uiso 1 1 calc R .
C117 C 0.2329(8) 0.7721(11) 0.3991(6) 0.050(3) Uani 1 1 d . U
B1 B 0.5631(8) 0.3402(11) 0.3953(6) 0.034(3) Uani 1 1 d . U
C99 C 0.0086(8) 0.8394(11) 0.4585(6) 0.047(3) Uani 1 1 d . U
C24 C 0.7603(7) -0.1215(10) 0.6526(5) 0.037(3) Uani 1 1 d . U
C27 C 0.7828(7) -0.1403(10) 0.7327(5) 0.037(3) Uani 1 1 d . U
C67 C 0.6583(7) 0.5259(11) 0.4050(6) 0.044(3) Uani 1 1 d . U
C87 C 0.6796(10) 0.1480(14) 0.3143(8) 0.069(3) Uani 1 1 d . U
C116 C 0.2248(7) 0.8268(10) 0.3673(6) 0.043(3) Uani 1 1 d . U
H116 H 0.2543 0.8602 0.3608 0.052 Uiso 1 1 calc R .
C108 C -0.0456(8) 0.6132(11) 0.2912(6) 0.048(3) Uani 1 1 d . U
H108 H -0.0725 0.5991 0.2686 0.058 Uiso 1 1 calc R .
C39 C 0.3392(8) -0.1776(10) 0.2626(6) 0.046(3) Uani 1 1 d . U
H39 H 0.3098 -0.1914 0.2794 0.055 Uiso 1 1 calc R .
C88 C 0.5720(11) 0.3585(15) 0.2317(7) 0.071(3) Uani 1 1 d . U
N10 N 0.5013(7) -0.3171(11) 0.2949(6) 0.061(3) Uani 1 1 d . U
C18 C 0.7006(8) -0.0510(11) 0.5087(6) 0.048(3) Uani 1 1 d . U
C60 C 0.7296(9) -0.0750(13) 0.3166(7) 0.062(4) Uani 1 1 d . U
H60 H 0.7173 -0.0627 0.2879 0.075 Uiso 1 1 calc R .
C96 C 0.3600(10) 0.3521(14) 0.3281(7) 0.067(3) Uani 1 1 d . U
C69 C 0.7056(7) 0.4268(11) 0.4474(6) 0.045(3) Uani 1 1 d . U
C109 C -0.0603(8) 0.6233(11) 0.3325(6) 0.049(3) Uani 1 1 d . U
C103 C 0.0885(11) 0.7555(16) 0.5561(8) 0.073(3) Uani 1 1 d . U
C17 C 0.6462(8) -0.0732(11) 0.4872(6) 0.048(3) Uani 1 1 d . U
H17 H 0.6283 -0.1202 0.4943 0.058 Uiso 1 1 calc R .
C127 C 0.2214(8) 0.4366(12) 0.4022(7) 0.055(3) Uani 1 1 d . U
F33 F 0.1396(7) 0.7901(9) 0.5628(4) 0.089(4) Uani 1 1 d . U
C89 C 0.5026(7) 0.3791(9) 0.3901(5) 0.032(3) Uani 1 1 d . U
O1 O 0.6936(8) -0.1305(11) 0.2114(5) 0.084(4) Uani 1 1 d . U
C68 C 0.7059(7) 0.4988(10) 0.4307(5) 0.041(3) Uani 1 1 d . U
H68 H 0.7376 0.5314 0.4360 0.049 Uiso 1 1 calc R .
F1 F 0.7646(6) 0.3241(9) 0.4724(5) 0.090(4) Uani 1 1 d . U
C92 C 0.3886(7) 0.4367(9) 0.3899(5) 0.038(3) Uani 1 1 d . U
H92 H 0.3516 0.4560 0.3899 0.045 Uiso 1 1 calc R .
C32 C 0.8211(7) -0.0995(10) 0.7578(5) 0.042(3) Uani 1 1 d . U
H32 H 0.8513 -0.0744 0.7459 0.051 Uiso 1 1 calc R .
C3 C 0.6527(7) -0.3027(11) 0.5222(6) 0.045(3) Uani 1 1 d . U
H3 H 0.6500 -0.3474 0.5043 0.054 Uiso 1 1 calc R .
F10 F 0.3190(6) 0.3126(9) 0.3458(5) 0.091(4) Uani 1 1 d . U
C104 C -0.0269(10) 0.9079(13) 0.4452(8) 0.067(3) Uani 1 1 d . U
C31 C 0.8153(8) -0.0948(11) 0.8016(6) 0.047(3) Uani 1 1 d . U
H31 H 0.8438 -0.0710 0.8200 0.056 Uiso 1 1 calc R .
C36 C 0.4234(7) -0.1368(9) 0.2147(5) 0.036(3) Uani 1 1 d . U
C25 C 0.8272(7) -0.1932(10) 0.6301(5) 0.040(3) Uani 1 1 d . U
H25 H 0.8501 -0.2207 0.6122 0.048 Uiso 1 1 calc R .
C33 C 0.5553(7) -0.1310(10) 0.1757(5) 0.041(3) Uani 1 1 d . U
H33 H 0.5930 -0.1478 0.1762 0.049 Uiso 1 1 calc R .
C78 C 0.5273(6) 0.1951(9) 0.4103(5) 0.033(3) Uani 1 1 d . U
H78 H 0.5253 0.1869 0.3803 0.040 Uiso 1 1 calc R .
C124 C 0.1320(7) 0.4233(10) 0.4380(5) 0.039(3) Uani 1 1 d . U
H124 H 0.1413 0.3708 0.4455 0.046 Uiso 1 1 calc R .
C95 C 0.4165(9) 0.5156(12) 0.4546(7) 0.056(3) Uani 1 1 d . U
C14 C 0.6974(8) 0.0676(12) 0.4642(6) 0.051(3) Uani 1 1 d . U
H14 H 0.7150 0.1151 0.4574 0.061 Uiso 1 1 calc R .
C54 C 0.6387(7) -0.2352(10) 0.2837(5) 0.041(3) Uani 1 1 d . U
F43 F 0.0616(8) 0.6649(11) 0.2298(5) 0.108(4) Uani 1 1 d . U
C1 C 0.6358(7) -0.2115(10) 0.5682(6) 0.043(3) Uani 1 1 d . U
H1 H 0.6175 -0.1816 0.5883 0.051 Uiso 1 1 calc R .
C72 C 0.7563(10) 0.3987(14) 0.4762(8) 0.068(3) Uani 1 1 d . U
F45 F 0.0504(8) 0.5446(11) 0.2355(5) 0.106(4) Uani 1 1 d . U
F46 F -0.1477(6) 0.5620(10) 0.3152(5) 0.098(4) Uani 1 1 d . U
C5 C 0.7671(8) -0.3052(12) 0.4835(6) 0.051(3) Uani 1 1 d . U
H5 H 0.7439 -0.3490 0.4761 0.062 Uiso 1 1 calc R .
C53 C 0.6121(7) -0.1686(11) 0.3019(5) 0.042(3) Uani 1 1 d . U
C7 C 0.8518(8) -0.2309(11) 0.4792(6) 0.051(3) Uani 1 1 d . U
H7 H 0.8877 -0.2260 0.4692 0.061 Uiso 1 1 calc R .
C55 C 0.6920(8) -0.2618(11) 0.2924(6) 0.045(3) Uani 1 1 d . U
H55 H 0.7163 -0.2360 0.3133 0.054 Uiso 1 1 calc R .
F44 F -0.0118(7) 0.6152(10) 0.2093(5) 0.097(4) Uani 1 1 d . U
C2 C 0.6129(8) -0.2767(11) 0.5480(6) 0.046(3) Uani 1 1 d . U
H2 H 0.5774 -0.2991 0.5511 0.055 Uiso 1 1 calc R .
N11 N 0.4838(7) -0.3856(10) 0.2785(6) 0.059(3) Uani 1 1 d . U
C15 C 0.6462(9) 0.0472(12) 0.4443(6) 0.053(3) Uani 1 1 d . U
H15 H 0.6278 0.0799 0.4230 0.063 Uiso 1 1 calc R .
C9 C 0.7797(7) -0.1775(10) 0.5194(5) 0.040(3) Uani 1 1 d . U
C21 C 0.6478(7) 0.0255(10) 0.6727(5) 0.041(3) Uani 1 1 d . U
H21 H 0.6289 0.0473 0.6951 0.049 Uiso 1 1 calc R .
C59 C 0.6936(9) -0.1001(12) 0.3435(6) 0.056(3) Uani 1 1 d . U
C40 C 0.3925(7) -0.2117(10) 0.2711(5) 0.037(3) Uani 1 1 d . U
H40 H 0.3984 -0.2491 0.2933 0.045 Uiso 1 1 calc R .
C64 C 0.7082(10) -0.1214(14) 0.3867(7) 0.070(4) Uani 1 1 d . U
H64 H 0.6821 -0.1408 0.4050 0.084 Uiso 1 1 calc R .
C26 C 0.8316(7) -0.1934(10) 0.6732(5) 0.041(3) Uani 1 1 d . U
H26 H 0.8593 -0.2207 0.6907 0.050 Uiso 1 1 calc R .
C38 C 0.3302(8) -0.1242(10) 0.2299(6) 0.046(3) Uani 1 1 d . U
H38 H 0.2940 -0.1030 0.2235 0.055 Uiso 1 1 calc R .
C52 C 0.5924(8) -0.0647(12) 0.3390(6) 0.052(3) Uani 1 1 d . U
H52 H 0.5955 -0.0218 0.3582 0.063 Uiso 1 1 calc R .
C37 C 0.3723(7) -0.1011(10) 0.2063(6) 0.041(3) Uani 1 1 d . U
H37 H 0.3666 -0.0620 0.1850 0.049 Uiso 1 1 calc R .
B2 B 0.0841(7) 0.6708(10) 0.3988(5) 0.030(2) Uani 1 1 d . U
F48 F -0.1484(7) 0.6742(10) 0.3370(6) 0.104(4) Uani 1 1 d . U
C71 C 0.6563(10) 0.6030(13) 0.3859(7) 0.065(3) Uani 1 1 d . U
C56 C 0.7107(8) -0.3256(11) 0.2713(6) 0.050(3) Uani 1 1 d . U
H56 H 0.7478 -0.3442 0.2772 0.060 Uiso 1 1 calc R .
C19 C 0.6624(6) 0.0152(9) 0.5991(5) 0.032(3) Uani 1 1 d . U
H19 H 0.6543 0.0321 0.5705 0.038 Uiso 1 1 calc R .
C57 C 0.6742(8) -0.3619(12) 0.2414(6) 0.051(3) Uani 1 1 d . U
H57 H 0.6863 -0.4055 0.2259 0.062 Uiso 1 1 calc R .
C49 C 0.4835(9) -0.3230(13) 0.1664(7) 0.059(4) Uani 1 1 d . U
H49 H 0.4902 -0.2776 0.1502 0.071 Uiso 1 1 calc R .
C130 C 0.7250(12) -0.1194(17) 0.1844(9) 0.085(4) Uani 1 1 d . U
C42 C 0.5024(9) -0.3203(14) 0.3383(7) 0.063(4) Uani 1 1 d . U
H42 H 0.5138 -0.2787 0.3571 0.076 Uiso 1 1 calc R .
F40 F 0.3062(7) 0.8174(10) 0.4439(6) 0.107(4) Uani 1 1 d . U
C8 C 0.8314(7) -0.1737(11) 0.5037(6) 0.044(3) Uani 1 1 d . U
H8 H 0.8538 -0.1289 0.5102 0.053 Uiso 1 1 calc R .
C13 C 0.7227(8) 0.0162(11) 0.4949(6) 0.049(3) Uani 1 1 d . U
C12 C 0.8124(8) 0.0977(11) 0.5162(6) 0.048(3) Uani 1 1 d . U
H12 H 0.8101 0.1403 0.4967 0.058 Uiso 1 1 calc R .
C58 C 0.6200(8) -0.3354(10) 0.2335(6) 0.045(3) Uani 1 1 d . U
H58 H 0.5954 -0.3617 0.2130 0.054 Uiso 1 1 calc R .
C51 C 0.5454(8) -0.0895(11) 0.3175(6) 0.051(3) Uani 1 1 d . U
H51 H 0.5097 -0.0659 0.3179 0.061 Uiso 1 1 calc R .
C47 C 0.4599(10) -0.4605(14) 0.1687(8) 0.069(4) Uani 1 1 d . U
H47 H 0.4504 -0.5080 0.1542 0.083 Uiso 1 1 calc R .
C48 C 0.4694(10) -0.3977(13) 0.1454(8) 0.068(4) Uani 1 1 d . U
H48 H 0.4669 -0.4013 0.1152 0.082 Uiso 1 1 calc R .
C61 C 0.7846(10) -0.0672(14) 0.3312(8) 0.073(4) Uani 1 1 d . U
H61 H 0.8102 -0.0516 0.3115 0.088 Uiso 1 1 calc R .
C11 C 0.8545(8) 0.0796(11) 0.5497(6) 0.047(3) Uani 1 1 d . U
H11 H 0.8875 0.1091 0.5567 0.057 Uiso 1 1 calc R .
C119 C 0.2876(12) 0.7606(16) 0.4240(9) 0.081(3) Uani 1 1 d . U
C45 C 0.4778(9) -0.3903(12) 0.2335(7) 0.056(3) Uani 1 1 d . U
C46 C 0.4630(9) -0.4603(13) 0.2106(8) 0.065(4) Uani 1 1 d . U
H46 H 0.4555 -0.5068 0.2256 0.078 Uiso 1 1 calc R .
C6 C 0.8182(8) -0.2980(12) 0.4690(6) 0.055(3) Uani 1 1 d . U
H6 H 0.8318 -0.3383 0.4519 0.066 Uiso 1 1 calc R .
C10 C 0.8407(8) 0.0177(10) 0.5688(6) 0.044(3) Uani 1 1 d . U
H10 H 0.8626 -0.0041 0.5925 0.053 Uiso 1 1 calc R .
C63 C 0.7657(11) -0.1107(16) 0.3998(9) 0.084(4) Uani 1 1 d . U
H63 H 0.7799 -0.1236 0.4281 0.100 Uiso 1 1 calc R .
C44 C 0.4739(9) -0.4314(13) 0.3139(7) 0.063(4) Uani 1 1 d . U
H44 H 0.4613 -0.4840 0.3118 0.076 Uiso 1 1 calc R .
C43 C 0.4843(10) -0.3930(13) 0.3512(8) 0.067(4) Uani 1 1 d . U
H43 H 0.4803 -0.4112 0.3793 0.081 Uiso 1 1 calc R .
C62 C 0.8029(12) -0.0799(16) 0.3697(9) 0.084(4) Uani 1 1 d . U
H62 H 0.8408 -0.0694 0.3788 0.101 Uiso 1 1 calc R .
C129 C 0.7147(12) -0.1551(17) 0.1423(9) 0.092(6) Uani 1 1 d . U
H12A H 0.7494 -0.1776 0.1337 0.138 Uiso 1 1 calc GR .
H12B H 0.7011 -0.1152 0.1215 0.138 Uiso 1 1 calc GR .
H12C H 0.6866 -0.1964 0.1433 0.138 Uiso 1 1 calc GR .
C131 C 0.7724(12) -0.0637(17) 0.1904(9) 0.093(6) Uani 1 1 d . U
H13A H 0.7640 -0.0169 0.1731 0.139 Uiso 1 1 calc GR .
H13B H 0.8062 -0.0886 0.1816 0.139 Uiso 1 1 calc GR .
H13C H 0.7783 -0.0489 0.2206 0.139 Uiso 1 1 calc GR .
F32 F 0.0583(7) 0.7923(9) 0.5850(5) 0.093(4) Uani 1 1 d . U
C50 C 0.4869(8) -0.3201(11) 0.2120(6) 0.048(3) Uani 1 1 d . U
C111 C -0.1186(11) 0.6109(17) 0.3422(9) 0.080(3) Uani 1 1 d . U
C112 C 0.0271(13) 0.6140(18) 0.2410(9) 0.086(3) Uani 1 1 d . U
F41 F 0.3304(7) 0.7756(9) 0.3946(6) 0.101(3) Uani 1 1 d . U

loop_
_atom_site_aniso_label
_atom_site_aniso_U_11
_atom_site_aniso_U_22
_atom_site_aniso_U_33
_atom_site_aniso_U_23
_atom_site_aniso_U_13
_atom_site_aniso_U_12
Ir1 0.0337(3) 0.0276(3) 0.0285(3) 0.0009(2) 0.0040(2) -0.0030(2)
Ir2 0.0390(4) 0.0278(4) 0.0409(4) 0.0049(3) 0.0127(3) 0.0033(3)
F37 0.049(5) 0.051(5) 0.047(5) 0.020(4) -0.003(4) 0.007(4)
F28 0.047(5) 0.046(5) 0.059(5) 0.006(4) 0.014(4) -0.005(4)
F7 0.056(5) 0.052(5) 0.068(5) -0.023(4) 0.007(4) 0.001(4)
F19 0.052(5) 0.044(5) 0.061(5) -0.005(4) -0.002(4) -0.007(4)
F20 0.053(5) 0.050(5) 0.063(5) -0.014(4) 0.002(4) 0.001(4)
F38 0.068(5) 0.044(5) 0.057(5) 0.008(4) 0.000(4) -0.007(4)
F2 0.072(6) 0.078(6) 0.053(5) 0.000(5) -0.016(5) 0.009(5)
F21 0.064(5) 0.052(5) 0.064(5) 0.009(4) 0.005(5) -0.019(4)
F29 0.059(5) 0.042(5) 0.080(6) 0.009(4) 0.027(5) -0.001(4)
F35 0.069(6) 0.057(5) 0.092(6) 0.017(5) 0.010(5) 0.004(5)
F25 0.059(5) 0.062(5) 0.075(6) 0.015(5) 0.026(5) 0.008(5)
F39 0.058(5) 0.068(5) 0.053(5) 0.016(4) 0.018(4) 0.005(5)
F24 0.080(6) 0.066(6) 0.043(5) 0.000(4) -0.002(5) -0.012(5)
F30 0.058(5) 0.064(5) 0.057(5) 0.021(4) 0.020(4) 0.003(5)
F31 0.094(6) 0.083(6) 0.059(5) 0.005(5) -0.004(5) -0.007(6)
N6 0.039(5) 0.033(5) 0.032(4) 0.000(4) 0.010(4) 0.003(4)
C76 0.038(5) 0.032(5) 0.035(5) 0.003(5) 0.005(5) -0.003(5)
F47 0.058(6) 0.102(6) 0.077(6) 0.015(5) 0.015(5) -0.008(5)
F18 0.101(7) 0.082(6) 0.079(6) 0.011(5) 0.030(6) 0.037(5)
F42 0.068(5) 0.070(5) 0.102(6) 0.013(5) -0.017(5) 0.007(5)
F26 0.061(5) 0.056(5) 0.083(6) -0.007(5) 0.017(5) 0.007(5)
F12 0.062(6) 0.081(6) 0.072(6) -0.031(5) -0.012(5) 0.000(5)
F8 0.079(6) 0.062(5) 0.069(5) -0.016(5) 0.027(5) -0.003(5)
N7 0.033(5) 0.025(5) 0.027(4) -0.001(4) 0.003(4) -0.009(4)
F22 0.111(7) 0.067(6) 0.058(5) 0.012(5) -0.002(5) -0.007(5)
N3 0.044(5) 0.039(5) 0.041(5) -0.004(4) 0.010(5) -0.006(5)
F27 0.050(5) 0.082(6) 0.075(6) -0.011(5) 0.002(5) 0.009(5)
F9 0.071(6) 0.070(6) 0.081(6) -0.022(5) 0.001(5) 0.017(5)
C106 0.037(5) 0.033(5) 0.036(5) 0.001(5) 0.006(5) -0.003(5)
N1 0.039(5) 0.043(5) 0.042(5) 0.003(5) 0.010(4) 0.001(5)
F6 0.068(6) 0.065(5) 0.066(5) 0.023(5) -0.010(5) -0.019(5)
N5 0.039(5) 0.040(5) 0.042(5) -0.003(5) 0.007(4) 0.001(4)
F13 0.092(6) 0.082(6) 0.073(6) 0.018(5) 0.005(5) 0.001(6)
C98 0.033(5) 0.034(5) 0.039(5) -0.002(5) 0.004(5) -0.002(5)
C28 0.039(5) 0.035(5) 0.038(5) 0.006(5) 0.002(5) -0.003(5)
C70 0.035(5) 0.035(5) 0.039(5) 0.000(5) 0.001(5) 0.001(5)
N9 0.040(5) 0.036(5) 0.044(5) 0.001(4) -0.001(4) -0.001(4)
C123 0.035(5) 0.034(5) 0.039(5) -0.001(4) 0.007(4) 0.005(4)
N2 0.044(5) 0.040(5) 0.042(5) 0.001(4) 0.003(4) -0.004(4)
N4 0.050(5) 0.045(5) 0.046(5) 0.004(4) 0.014(4) -0.004(4)
C105 0.032(5) 0.029(5) 0.032(5) 0.000(4) 0.007(4) -0.001(4)
C114 0.032(5) 0.028(5) 0.034(5) 0.000(4) 0.004(5) 0.004(4)
F23 0.083(6) 0.114(7) 0.062(6) -0.011(5) 0.008(5) 0.009(6)
F36 0.083(6) 0.078(6) 0.102(7) -0.012(6) -0.015(6) 0.025(5)
C65 0.032(5) 0.032(5) 0.032(5) 0.001(4) 0.002(4) 0.002(4)
F4 0.075(6) 0.075(6) 0.083(6) 0.018(5) -0.012(5) -0.026(5)
N8 0.041(5) 0.037(5) 0.039(5) -0.002(4) 0.002(4) 0.001(4)
C86 0.039(5) 0.038(5) 0.036(5) 0.000(5) 0.005(5) 0.002(5)
N12 0.038(5) 0.032(5) 0.042(5) 0.009(4) 0.010(4) 0.001(4)
C121 0.034(5) 0.033(5) 0.030(5) -0.005(4) 0.001(4) -0.001(4)
F3 0.061(6) 0.106(7) 0.088(6) 0.026(6) -0.001(5) -0.006(5)
F17 0.079(6) 0.086(6) 0.097(6) -0.012(6) 0.002(6) 0.025(6)
C120 0.050(5) 0.048(5) 0.046(5) 0.007(4) 0.005(4) -0.001(4)
F16 0.087(6) 0.073(6) 0.070(6) -0.002(5) 0.015(5) 0.019(5)
C73 0.033(5) 0.029(5) 0.032(5) 0.000(4) 0.005(4) 0.002(4)
F11 0.084(6) 0.079(6) 0.074(6) -0.008(5) -0.029(5) 0.012(5)
C75 0.044(5) 0.035(5) 0.035(5) 0.004(4) 0.003(4) -0.002(4)
F34 0.075(6) 0.073(6) 0.098(6) -0.002(5) 0.023(5) 0.019(5)
C126 0.032(5) 0.031(5) 0.033(5) 0.003(5) 0.013(4) -0.002(5)
C74 0.037(5) 0.031(5) 0.030(5) -0.002(4) 0.003(5) 0.001(5)
C97 0.031(5) 0.030(5) 0.035(5) 0.000(4) 0.002(4) -0.004(4)
C80 0.073(5) 0.062(5) 0.045(5) 0.003(4) 0.001(5) -0.003(5)
C79 0.050(5) 0.044(5) 0.056(5) -0.002(4) 0.006(4) -0.004(4)
F15 0.088(6) 0.087(6) 0.056(5) 0.005(5) 0.015(5) 0.011(5)
C84 0.046(6) 0.049(6) 0.042(5) 0.002(5) 0.010(5) 0.005(5)
C118 0.037(5) 0.036(5) 0.043(5) 0.002(5) 0.000(5) 0.000(5)
F14 0.083(6) 0.092(6) 0.070(6) 0.012(5) -0.001(5) 0.009(6)
C83 0.049(5) 0.049(5) 0.041(5) 0.008(5) 0.006(5) 0.004(5)
C20 0.037(5) 0.034(5) 0.035(5) -0.001(5) 0.000(5) -0.003(5)
C115 0.039(5) 0.034(5) 0.040(5) 0.000(4) 0.005(4) -0.001(4)
C91 0.042(5) 0.042(5) 0.043(5) 0.000(5) 0.003(5) -0.001(5)
N14 0.047(5) 0.052(5) 0.045(5) -0.009(4) 0.001(4) 0.008(4)
C113 0.030(5) 0.031(5) 0.033(5) -0.001(4) 0.002(4) 0.002(4)
C94 0.038(5) 0.029(5) 0.036(5) 0.003(5) 0.003(5) -0.003(5)
C128 0.048(5) 0.044(5) 0.057(5) 0.007(4) 0.015(4) 0.003(4)
C66 0.037(5) 0.033(5) 0.035(5) 0.002(5) -0.003(5) 0.003(5)
C30 0.056(6) 0.046(6) 0.044(6) 0.003(5) 0.011(5) 0.005(5)
C110 0.040(5) 0.034(5) 0.036(5) 0.002(5) 0.008(5) -0.001(5)
C107 0.055(5) 0.053(5) 0.049(5) 0.001(5) 0.010(5) -0.004(5)
F5 0.101(7) 0.063(6) 0.086(6) 0.003(5) 0.004(6) 0.003(5)
N13 0.040(5) 0.049(5) 0.039(5) -0.005(5) 0.007(4) 0.012(5)
C77 0.038(5) 0.033(5) 0.041(5) 0.000(4) 0.008(4) 0.000(4)
C102 0.037(5) 0.038(5) 0.038(5) -0.002(5) 0.004(5) -0.001(5)
C81 0.032(5) 0.036(5) 0.032(5) 0.000(4) 0.004(4) 0.000(4)
C16 0.057(6) 0.052(6) 0.043(6) 0.004(5) 0.002(5) -0.001(5)
C22 0.040(5) 0.037(5) 0.035(5) -0.002(5) 0.002(5) -0.001(5)
C90 0.039(5) 0.030(5) 0.033(5) 0.002(5) 0.002(5) -0.005(5)
C101 0.047(5) 0.051(5) 0.044(5) -0.005(5) 0.011(5) 0.000(5)
C34 0.053(6) 0.046(6) 0.047(6) 0.001(5) 0.008(5) -0.006(5)
C122 0.034(5) 0.036(5) 0.033(5) -0.003(5) 0.001(5) 0.002(5)
C100 0.045(6) 0.046(6) 0.048(6) -0.005(5) 0.016(5) -0.001(5)
C23 0.035(5) 0.032(5) 0.033(5) 0.003(4) 0.003(4) -0.009(4)
C29 0.050(6) 0.038(6) 0.042(5) 0.006(5) 0.013(5) 0.001(5)
C85 0.048(5) 0.046(5) 0.045(5) 0.006(5) 0.009(5) 0.005(5)
C93 0.039(5) 0.030(5) 0.042(5) 0.001(4) 0.007(4) 0.000(4)
C125 0.040(5) 0.034(5) 0.043(5) 0.001(4) 0.007(4) 0.000(4)
C4 0.041(5) 0.043(5) 0.042(5) -0.001(5) 0.009(5) -0.003(5)
C41 0.036(5) 0.025(5) 0.038(5) -0.006(5) 0.006(5) 0.000(5)
C82 0.041(5) 0.039(5) 0.037(5) 0.005(5) 0.006(5) -0.001(5)
C35 0.050(6) 0.042(6) 0.044(5) 0.005(5) 0.000(5) -0.002(5)
C117 0.046(5) 0.043(5) 0.059(5) 0.002(5) 0.003(5) -0.001(5)
B1 0.034(5) 0.034(5) 0.033(4) 0.001(4) 0.003(4) 0.000(4)
C99 0.042(5) 0.045(5) 0.054(5) -0.004(5) 0.010(5) -0.001(5)
C24 0.038(5) 0.038(5) 0.036(5) 0.002(4) 0.008(4) 0.000(4)
C27 0.038(5) 0.039(5) 0.034(5) 0.000(4) 0.004(4) 0.003(4)
C67 0.042(5) 0.044(5) 0.045(5) 0.005(5) -0.002(5) -0.008(5)
C87 0.072(5) 0.069(5) 0.067(5) 0.001(5) 0.017(5) 0.018(5)
C116 0.041(5) 0.039(5) 0.050(6) 0.004(5) 0.007(5) -0.004(5)
C108 0.047(6) 0.049(6) 0.047(6) 0.004(5) -0.002(5) -0.003(5)
C39 0.046(6) 0.044(6) 0.046(6) -0.009(5) 0.003(5) 0.001(5)
C88 0.076(5) 0.076(5) 0.061(5) 0.007(5) 0.008(5) 0.006(5)
N10 0.055(6) 0.065(6) 0.064(6) 0.019(5) 0.012(5) 0.007(5)
C18 0.049(6) 0.052(6) 0.045(6) 0.004(5) 0.010(5) -0.004(5)
C60 0.058(6) 0.063(6) 0.065(6) -0.006(6) -0.001(6) 0.005(6)
C96 0.065(5) 0.071(5) 0.062(5) -0.009(5) -0.005(5) -0.002(5)
C69 0.041(5) 0.050(5) 0.045(5) 0.003(5) 0.002(5) 0.001(5)
C109 0.047(5) 0.050(5) 0.050(5) 0.003(5) 0.005(5) -0.003(5)
C103 0.079(5) 0.080(5) 0.059(5) -0.001(5) 0.006(5) -0.004(5)
C17 0.051(6) 0.050(6) 0.044(6) 0.004(5) 0.006(5) -0.003(5)
C127 0.048(5) 0.057(5) 0.063(5) 0.000(5) 0.013(4) 0.006(5)
F33 0.092(7) 0.106(7) 0.067(6) 0.005(6) -0.005(5) -0.018(6)
C89 0.033(5) 0.030(5) 0.032(5) 0.004(4) 0.007(4) -0.004(4)
O1 0.083(7) 0.095(7) 0.075(7) 0.006(6) 0.007(6) -0.012(6)
C68 0.038(5) 0.045(6) 0.038(5) 0.003(5) -0.001(5) -0.005(5)
F1 0.080(6) 0.092(6) 0.093(6) -0.009(6) -0.019(5) 0.017(6)
C92 0.040(5) 0.034(5) 0.040(5) 0.003(5) 0.006(5) 0.002(5)
C32 0.041(5) 0.046(6) 0.040(5) -0.001(5) 0.002(5) -0.001(5)
C3 0.043(6) 0.044(6) 0.047(6) 0.001(5) 0.000(5) -0.001(5)
F10 0.083(6) 0.107(7) 0.081(6) -0.006(6) -0.003(5) -0.025(6)
C104 0.064(5) 0.058(5) 0.080(5) -0.004(5) 0.008(5) 0.009(5)
C31 0.048(6) 0.048(6) 0.046(6) 0.000(5) 0.008(5) 0.000(5)
C36 0.038(5) 0.031(5) 0.039(5) -0.004(4) 0.003(4) 0.000(4)
C25 0.041(5) 0.039(5) 0.040(5) -0.001(5) 0.006(5) 0.003(5)
C33 0.042(5) 0.039(5) 0.043(5) 0.003(5) 0.007(5) -0.006(5)
C78 0.035(5) 0.030(5) 0.036(5) -0.002(5) 0.008(5) -0.002(5)
C124 0.039(5) 0.035(5) 0.042(5) -0.003(5) 0.004(5) -0.001(5)
C95 0.056(5) 0.051(5) 0.062(5) -0.009(4) 0.011(5) 0.003(4)
C14 0.058(6) 0.048(6) 0.046(6) 0.008(5) 0.005(5) 0.003(5)
C54 0.040(5) 0.044(5) 0.039(5) 0.003(4) 0.009(4) 0.005(5)
F43 0.118(7) 0.124(7) 0.086(6) -0.010(6) 0.028(6) -0.026(6)
C1 0.043(6) 0.042(6) 0.045(6) 0.004(5) 0.011(5) 0.000(5)
C72 0.062(5) 0.075(5) 0.066(5) 0.006(5) -0.004(5) 0.003(5)
F45 0.117(7) 0.113(7) 0.091(6) -0.007(6) 0.020(6) 0.017(6)
F46 0.082(6) 0.120(7) 0.094(6) -0.015(6) 0.008(6) -0.015(6)
C5 0.050(6) 0.053(6) 0.053(6) -0.002(5) 0.010(5) 0.001(5)
C53 0.041(5) 0.047(5) 0.038(5) -0.001(4) 0.006(4) 0.006(5)
C7 0.047(6) 0.052(6) 0.054(6) 0.001(5) 0.011(5) 0.004(5)
C55 0.041(6) 0.048(6) 0.047(6) 0.006(5) 0.008(5) 0.000(5)
F44 0.096(7) 0.124(7) 0.074(6) -0.007(6) 0.014(6) 0.012(6)
C2 0.043(6) 0.046(6) 0.049(6) -0.001(5) 0.008(5) -0.001(5)
N11 0.055(5) 0.054(5) 0.069(5) 0.020(5) 0.012(5) 0.005(5)
C15 0.061(6) 0.051(6) 0.046(6) 0.009(5) 0.005(5) 0.002(5)
C9 0.040(5) 0.044(6) 0.037(5) 0.000(5) 0.003(5) -0.001(5)
C21 0.043(5) 0.038(5) 0.043(5) -0.004(5) 0.006(5) -0.001(5)
C59 0.053(5) 0.059(6) 0.053(5) -0.011(5) -0.001(5) 0.009(5)
C40 0.037(5) 0.034(5) 0.041(5) -0.005(5) 0.005(5) 0.000(5)
C64 0.067(6) 0.077(7) 0.064(6) -0.007(6) -0.001(6) 0.012(6)
C26 0.046(6) 0.041(6) 0.037(5) -0.003(5) 0.007(5) 0.004(5)
C38 0.046(6) 0.042(6) 0.049(6) -0.009(5) 0.001(5) 0.004(5)
C52 0.052(6) 0.054(6) 0.049(6) -0.013(5) 0.003(5) 0.008(5)
C37 0.043(6) 0.035(5) 0.045(6) -0.002(5) 0.003(5) -0.001(5)
B2 0.029(4) 0.029(4) 0.031(4) -0.003(4) 0.002(4) -0.004(4)
F48 0.081(7) 0.104(7) 0.127(7) 0.019(6) 0.013(6) 0.003(6)
C71 0.066(5) 0.059(5) 0.067(5) 0.009(5) -0.005(5) -0.011(5)
C56 0.046(6) 0.052(6) 0.054(6) 0.003(5) 0.011(5) 0.004(5)
C19 0.032(5) 0.029(5) 0.033(5) -0.001(5) 0.003(5) -0.004(4)
C57 0.049(6) 0.047(6) 0.059(6) 0.002(5) 0.012(5) 0.003(5)
C49 0.055(6) 0.057(6) 0.068(6) -0.011(6) 0.013(6) 0.000(5)
C130 0.083(7) 0.091(7) 0.080(6) 0.006(6) 0.010(6) -0.005(6)
C42 0.059(6) 0.068(6) 0.064(6) 0.017(6) 0.014(6) 0.008(6)
F40 0.096(6) 0.096(6) 0.123(6) -0.011(6) -0.029(5) 0.008(5)
C8 0.041(6) 0.048(6) 0.046(6) 0.003(5) 0.010(5) -0.002(5)
C13 0.055(5) 0.048(5) 0.046(5) 0.006(5) 0.010(5) -0.004(5)
C12 0.050(6) 0.045(6) 0.052(6) 0.005(5) 0.010(5) -0.007(5)
C58 0.045(6) 0.038(6) 0.053(6) 0.002(5) 0.011(5) 0.003(5)
C51 0.051(6) 0.053(6) 0.048(6) -0.013(5) 0.003(5) 0.011(5)
C47 0.064(6) 0.061(6) 0.081(7) -0.013(6) 0.006(6) -0.004(6)
C48 0.063(6) 0.066(6) 0.077(7) -0.012(6) 0.011(6) 0.000(6)
C61 0.069(7) 0.072(7) 0.078(7) -0.005(6) -0.004(6) 0.008(6)
C11 0.044(6) 0.046(6) 0.053(6) -0.005(5) 0.008(5) -0.008(5)
C119 0.072(5) 0.072(5) 0.095(6) 0.004(5) -0.010(5) -0.001(5)
C45 0.052(5) 0.046(5) 0.071(6) 0.004(5) 0.008(5) 0.001(5)
C46 0.060(6) 0.054(6) 0.080(6) -0.002(6) 0.007(6) -0.001(6)
C6 0.052(6) 0.056(6) 0.057(6) -0.002(5) 0.013(5) 0.008(5)
C10 0.045(6) 0.041(6) 0.047(6) -0.003(5) 0.010(5) -0.007(5)
C63 0.079(7) 0.090(7) 0.078(7) -0.005(6) -0.010(6) 0.012(6)
C44 0.059(6) 0.059(6) 0.072(6) 0.021(6) 0.008(6) 0.004(6)
C43 0.062(6) 0.068(6) 0.073(6) 0.016(6) 0.011(6) 0.004(6)
C62 0.077(7) 0.087(7) 0.086(7) -0.006(6) -0.009(6) 0.009(6)
C129 0.091(8) 0.098(8) 0.087(8) 0.004(7) 0.009(7) -0.002(7)
C131 0.090(8) 0.096(8) 0.092(8) 0.008(7) 0.009(7) -0.005(7)
F32 0.100(7) 0.105(7) 0.074(6) -0.007(6) 0.013(6) 0.018(6)
C50 0.045(5) 0.044(5) 0.057(5) -0.001(5) 0.012(5) 0.002(5)
C111 0.067(5) 0.088(6) 0.084(5) 0.003(5) 0.010(5) -0.005(5)
C112 0.091(6) 0.097(6) 0.073(5) -0.006(5) 0.015(5) -0.003(5)
F41 0.087(5) 0.097(6) 0.115(6) 0.013(5) -0.008(5) 0.000(5)

loop_
_atom_type_symbol
_atom_type_description
_atom_type_scat_dispersion_real
_atom_type_scat_dispersion_imag
_atom_type_scat_source
C C 0.0033 0.0016 'International Tables Vol C Tables 4.2.6.8 and 6.1.1.4'
H H 0.0000 0.0000 'International Tables Vol C Tables 4.2.6.8 and 6.1.1.4'
B B 0.0013 0.0007 'International Tables Vol C Tables 4.2.6.8 and 6.1.1.4'
F F 0.0171 0.0103 'International Tables Vol C Tables 4.2.6.8 and 6.1.1.4'
Ir Ir -1.4442 7.9887 'International Tables Vol C Tables 4.2.6.8 and 6.1.1.4'
N N 0.0061 0.0033 'International Tables Vol C Tables 4.2.6.8 and 6.1.1.4'
O O 0.0106 0.0060 'International Tables Vol C Tables 4.2.6.8 and 6.1.1.4'

loop_
_geom_angle_atom_site_label_1
_geom_angle_atom_site_label_2
_geom_angle_atom_site_label_3
_geom_angle
N3 Ir1 N7 91.1(5)
N3 Ir1 N1 171.2(6)
N3 Ir1 N5 95.7(6)
N3 Ir1 C18 79.9(7)
N3 Ir1 C9 95.3(6)
N1 Ir1 N7 94.2(5)
N1 Ir1 N5 92.3(6)
N1 Ir1 C18 92.5(7)
N1 Ir1 C9 80.2(6)
N5 Ir1 N7 76.3(5)
C18 Ir1 N7 96.2(6)
C18 Ir1 N5 171.3(7)
C18 Ir1 C9 90.6(7)
C9 Ir1 N7 171.4(6)
C9 Ir1 N5 97.3(6)
N9 Ir2 N12 98.6(5)
N9 Ir2 N13 90.8(6)
N9 Ir2 C41 80.3(6)
N9 Ir2 N10 172.5(6)
N13 Ir2 N12 76.2(5)
C41 Ir2 N12 176.9(6)
C41 Ir2 N13 100.9(6)
C41 Ir2 N10 93.7(7)
N10 Ir2 N12 87.6(6)
N10 Ir2 N13 94.8(7)
C50 Ir2 N9 95.0(7)
C50 Ir2 N12 94.7(6)
C50 Ir2 N13 169.9(7)
C50 Ir2 C41 88.3(7)
C50 Ir2 N10 80.2(8)
C24 N6 C27 129.7(13)
C26 N6 C24 106.2(13)
C26 N6 C27 124.0(14)
C75 C76 H76 120.7
C77 C76 H76 120.7
C77 C76 C75 118.5(15)
C23 N7 Ir1 116.8(10)
C19 N7 Ir1 124.7(10)
C19 N7 C23 118.5(13)
N4 N3 Ir1 114.8(11)
C10 N3 Ir1 142.2(13)
C10 N3 N4 103.0(14)
C105 C106 H106 119.1
C105 C106 C107 121.9(16)
C107 C106 H106 119.1
N2 N1 Ir1 115.9(10)
N2 N1 C1 103.4(14)
C1 N1 Ir1 139.0(12)
C24 N5 Ir1 115.2(11)
C24 N5 C25 107.2(14)
C25 N5 Ir1 137.5(11)
C97 C98 H98 118.6
C99 C98 H98 118.6
C99 C98 C97 122.8(16)
C29 C28 H28 120.2
C27 C28 H28 120.2
C27 C28 C29 119.7(16)
C65 C70 H70 118.6
C65 C70 C69 122.7(16)
C69 C70 H70 118.6
N8 N9 Ir2 115.2(10)
C33 N9 Ir2 138.5(12)
C33 N9 N8 106.0(13)
C122 C123 C127 121.8(16)
C122 C123 C124 119.0(15)
C124 C123 C127 119.2(15)
N1 N2 C4 114.1(14)
N1 N2 C3 111.6(15)
C3 N2 C4 134.3(15)
N3 N4 C13 116.3(14)
N3 N4 C12 113.1(15)
C12 N4 C13 130.6(15)
C106 C105 C110 117.0(14)
C106 C105 B2 121.3(14)
C110 C105 B2 121.3(13)
C115 C114 H114 118.4
C115 C114 C113 123.2(15)
C113 C114 H114 118.4
C70 C65 C66 115.2(15)
C70 C65 B1 125.6(14)
C66 C65 B1 118.4(13)
N9 N8 C36 115.5(13)
C35 N8 N9 110.6(14)
C35 N8 C36 133.8(15)
C81 C86 H86 118.1
C85 C86 H86 118.1
C85 C86 C81 123.7(16)
C54 N12 Ir2 116.8(11)
C58 N12 Ir2 125.0(12)
C58 N12 C54 117.9(15)
C126 C121 C122 114.7(14)
C126 C121 B2 122.4(14)
C122 C121 B2 122.8(14)
F37 C120 F38 106.8(15)
F37 C120 F39 107.2(15)
F37 C120 C115 113.3(15)
F38 C120 F39 106.5(15)
F38 C120 C115 111.5(15)
F39 C120 C115 111.2(15)
C74 C73 B1 122.1(13)
C78 C73 C74 115.4(14)
C78 C73 B1 121.8(13)
C76 C75 C74 120.6(15)
C76 C75 C80 120.0(16)
C74 C75 C80 119.4(16)
C121 C126 H126 118.0
C121 C126 C125 124.0(15)
C125 C126 H126 118.0
C73 C74 H74 120.0
C75 C74 C73 120.0(14)
C75 C74 H74 120.0
C98 C97 B2 121.8(13)
C102 C97 C98 114.8(14)
C102 C97 B2 122.6(14)
F24 C80 F23 100.7(17)
F24 C80 C75 116.6(18)
F22 C80 F24 103.4(17)
F22 C80 F23 107.6(18)
F22 C80 C75 116.3(18)
F23 C80 C75 110.8(17)
F19 C79 C77 112.0(15)
F20 C79 F19 102.6(14)
F20 C79 C77 114.2(15)
F21 C79 F19 105.9(15)
F21 C79 F20 107.9(15)
F21 C79 C77 113.5(15)
C83 C84 H84 122.4
C85 C84 H84 122.4
C85 C84 C83 115.2(17)
C113 C118 H118 118.5
C113 C118 C117 123.0(16)
C117 C118 H118 118.5
C84 C83 C82 121.8(16)
C84 C83 C88 121.3(17)
C82 C83 C88 116.8(17)
C21 C20 H20 121.2
C19 C20 H20 121.2
C19 C20 C21 117.6(15)
C114 C115 C120 121.9(15)
C114 C115 C116 120.2(15)
C116 C115 C120 117.9(15)
C90 C91 C96 119.6(17)
C92 C91 C90 119.8(16)
C92 C91 C96 120.3(18)
C53 N14 C59 127.5(15)
C52 N14 C53 107.0(15)
C52 N14 C59 125.5(16)
C114 C113 C118 115.1(14)
C114 C113 B2 123.2(14)
C118 C113 B2 121.3(14)
C93 C94 H94 117.5
C93 C94 C89 124.9(15)
C89 C94 H94 117.5
F28 C128 C125 113.2(15)
F29 C128 F28 104.1(15)
F29 C128 C125 112.2(15)
F30 C128 F28 105.6(15)
F30 C128 F29 107.2(15)
F30 C128 C125 113.7(16)
C65 C66 H66 118.9
C67 C66 C65 122.1(15)
C67 C66 H66 118.9
C29 C30 H30 120.2
C29 C30 C31 119.6(17)
C31 C30 H30 120.2
C105 C110 H110 119.8
C105 C110 C109 120.5(15)
C109 C110 H110 119.8
C106 C107 C112 119(2)
C108 C107 C106 121.3(17)
C108 C107 C112 120(2)
C53 N13 Ir2 113.6(11)
C53 N13 C51 108.0(16)
C51 N13 Ir2 138.2(12)
C76 C77 C79 120.9(15)
C78 C77 C76 122.4(16)
C78 C77 C79 116.7(15)
C97 C102 H102 119.0
C97 C102 C101 121.9(16)
C101 C102 H102 119.0
C86 C81 B1 121.5(14)
C82 C81 C86 114.5(15)
C82 C81 B1 123.9(14)
C17 C16 H16 118.1
C17 C16 C15 123.8(19)
C15 C16 H16 118.1
C23 C22 H22 120.0
C23 C22 C21 120.1(16)
C21 C22 H22 120.0
C91 C90 H90 118.0
C89 C90 C91 124.0(15)
C89 C90 H90 118.0
C102 C101 C103 116.9(18)
C100 C101 C102 120.5(17)
C100 C101 C103 122.6(18)
C35 C34 H34 126.4
C33 C34 H34 126.4
C33 C34 C35 107.1(16)
C123 C122 C121 124.7(15)
C123 C122 H122 117.7
C121 C122 H122 117.7
C101 C100 H100 120.4
C101 C100 C99 119.1(17)
C99 C100 H100 120.4
N7 C23 C24 110.8(13)
C22 C23 N7 120.5(15)
C22 C23 C24 128.7(15)
C28 C29 H29 120.0
C30 C29 C28 120.1(17)
C30 C29 H29 120.0
C86 C85 C84 122.9(17)
C86 C85 C87 121.1(17)
C84 C85 C87 115.9(17)
C94 C93 C92 121.1(15)
C94 C93 C95 119.7(16)
C92 C93 C95 119.2(16)
C126 C125 C128 122.2(15)
C124 C125 C126 120.2(15)
C124 C125 C128 117.6(15)
C5 C4 N2 119.9(16)
C9 C4 N2 115.5(15)
C9 C4 C5 124.5(17)
C36 C41 Ir2 114.1(11)
C40 C41 Ir2 130.1(12)
C40 C41 C36 115.7(15)
C83 C82 H82 119.1
C81 C82 C83 121.8(16)
C81 C82 H82 119.1
N8 C35 C34 106.0(16)
N8 C35 H35 127.0
C34 C35 H35 127.0
C118 C117 C119 117.9(18)
C116 C117 C118 119.6(17)
C116 C117 C119 122.5(19)
C65 B1 C73 115.8(13)
C65 B1 C81 104.4(13)
C81 B1 C73 109.7(13)
C89 B1 C65 114.3(14)
C89 B1 C73 99.7(12)
C89 B1 C81 113.2(13)
C98 C99 C100 120.5(17)
C98 C99 C104 118.8(18)
C100 C99 C104 120.6(18)
N6 C24 C23 129.2(14)
N5 C24 N6 109.7(14)
N5 C24 C23 120.2(14)
C28 C27 N6 120.5(15)
C32 C27 N6 118.5(15)
C32 C27 C28 121.0(16)
C66 C67 C68 119.3(16)
C66 C67 C71 118.8(17)
C68 C67 C71 121.9(17)
F18 C87 F17 99(2)
F18 C87 F16 114(2)
F18 C87 C85 112.4(18)
F17 C87 C85 109.9(19)
F16 C87 F17 101.7(18)
F16 C87 C85 117(2)
C115 C116 H116 120.5
C117 C116 C115 118.9(16)
C117 C116 H116 120.5
C107 C108 H108 121.1
C107 C108 C109 117.7(18)
C109 C108 H108 121.1
C40 C39 H39 120.2
C38 C39 H39 120.2
C38 C39 C40 119.6(17)
F13 C88 F15 106.2(19)
F13 C88 F14 108(2)
F13 C88 C83 112(2)
F15 C88 C83 110.9(19)
F14 C88 F15 107(2)
F14 C88 C83 112.9(19)
N11 N10 Ir2 114.3(13)
N11 N10 C42 109.1(17)
C42 N10 Ir2 136.5(17)
C17 C18 Ir1 126.8(13)
C13 C18 Ir1 117.4(15)
C13 C18 C17 115.6(17)
C59 C60 H60 120.5
C59 C60 C61 119(2)
C61 C60 H60 120.5
F12 C96 F11 104.2(18)
F12 C96 C91 116.9(19)
F12 C96 F10 106.8(19)
F11 C96 C91 113.4(19)
F11 C96 F10 100.1(19)
F10 C96 C91 113.7(18)
C70 C69 C72 119.6(17)
C68 C69 C70 121.2(17)
C68 C69 C72 119.2(18)
C110 C109 C111 118.4(18)
C108 C109 C110 121.4(17)
C108 C109 C111 120.2(19)
F31 C103 C101 118(2)
F31 C103 F33 106(2)
F31 C103 F32 106(2)
F33 C103 C101 112(2)
F33 C103 F32 103(2)
F32 C103 C101 111(2)
C16 C17 C18 117.9(18)
C16 C17 H17 121.0
C18 C17 H17 121.0
F25 C127 F26 104.6(16)
F25 C127 F27 108.5(17)
F25 C127 C123 113.9(17)
F26 C127 C123 111.0(16)
F27 C127 F26 104.9(17)
F27 C127 C123 113.2(16)
C94 C89 B1 122.5(14)
C90 C89 C94 112.2(14)
C90 C89 B1 124.3(14)
C67 C68 H68 120.3
C69 C68 C67 119.4(16)
C69 C68 H68 120.3
C91 C92 C93 117.7(16)
C91 C92 H92 121.2
C93 C92 H92 121.2
C27 C32 H32 120.6
C27 C32 C31 118.8(17)
C31 C32 H32 120.6
N2 C3 H3 126.5
N2 C3 C2 107.0(16)
C2 C3 H3 126.5
F35 C104 C99 111.3(19)
F36 C104 F35 108(2)
F36 C104 F34 105.9(19)
F36 C104 C99 113.5(19)
F34 C104 F35 106.3(18)
F34 C104 C99 111.7(19)
C30 C31 C32 120.5(18)
C30 C31 H31 119.7
C32 C31 H31 119.7
C41 C36 N8 114.6(14)
C37 C36 N8 120.8(15)
C37 C36 C41 124.5(16)
N5 C25 H25 126.8
C26 C25 N5 106.5(15)
C26 C25 H25 126.8
N9 C33 C34 110.2(16)
N9 C33 H33 124.9
C34 C33 H33 124.9
C73 C78 H78 118.5
C77 C78 C73 123.0(15)
C77 C78 H78 118.5
C123 C124 H124 121.3
C125 C124 C123 117.4(15)
C125 C124 H124 121.3
F7 C95 F8 104.1(17)
F7 C95 F9 106.7(16)
F7 C95 C93 114.3(17)
F8 C95 C93 111.1(16)
F9 C95 F8 105.4(17)
F9 C95 C93 114.3(17)
C15 C14 H14 121.0
C15 C14 C13 118.0(18)
C13 C14 H14 121.0
N12 C54 C53 110.3(15)
C55 C54 N12 121.1(16)
C55 C54 C53 128.5(17)
N1 C1 H1 123.7
N1 C1 C2 112.6(16)
C2 C1 H1 123.7
F2 C72 F3 108(2)
F2 C72 C69 112.3(19)
F3 C72 C69 110.4(18)
F1 C72 F2 109(2)
F1 C72 F3 104(2)
F1 C72 C69 112.0(19)
C4 C5 H5 121.3
C6 C5 C4 117.4(19)
C6 C5 H5 121.3
N14 C53 C54 129.5(16)
N13 C53 N14 108.0(15)
N13 C53 C54 122.5(16)
C8 C7 H7 120.7
C8 C7 C6 118.6(18)
C6 C7 H7 120.7
C54 C55 H55 119.6
C54 C55 C56 120.8(18)
C56 C55 H55 119.6
C3 C2 H2 127.4
C1 C2 C3 105.3(16)
C1 C2 H2 127.4
N10 N11 C45 115.9(16)
N10 N11 C44 104.9(18)
C44 N11 C45 139.1(19)
C16 C15 H15 120.9
C14 C15 C16 118.3(18)
C14 C15 H15 120.9
C4 C9 Ir1 113.3(12)
C8 C9 Ir1 131.3(14)
C8 C9 C4 115.1(16)
C20 C21 C22 120.4(16)
C20 C21 H21 119.8
C22 C21 H21 119.8
C60 C59 N14 120.2(19)
C60 C59 C64 125(2)
C64 C59 N14 115.1(19)
C41 C40 C39 121.1(16)
C41 C40 H40 119.4
C39 C40 H40 119.4
C59 C64 H64 123.3
C59 C64 C63 113(2)
C63 C64 H64 123.3
N6 C26 C25 110.3(16)
N6 C26 H26 124.8
C25 C26 H26 124.8
C39 C38 H38 119.3
C37 C38 C39 121.4(18)
C37 C38 H38 119.3
N14 C52 H52 125.6
C51 C52 N14 108.7(17)
C51 C52 H52 125.6
C36 C37 H37 121.2
C38 C37 C36 117.5(17)
C38 C37 H37 121.2
C105 B2 C121 104.1(12)
C105 B2 C97 110.8(12)
C121 B2 C97 112.0(12)
C113 B2 C105 113.2(12)
C113 B2 C121 113.9(13)
C113 B2 C97 103.1(12)
F6 C71 F4 106.0(18)
F6 C71 F5 104.1(19)
F6 C71 C67 115.8(18)
F4 C71 F5 103.5(18)
F4 C71 C67 114.0(19)
F5 C71 C67 112.2(19)
C55 C56 H56 121.0
C55 C56 C57 118.0(19)
C57 C56 H56 121.0
N7 C19 C20 122.8(14)
N7 C19 H19 118.6
C20 C19 H19 118.6
C56 C57 H57 119.7
C56 C57 C58 120.6(19)
C58 C57 H57 119.7
C48 C49 H49 120.9
C50 C49 H49 120.9
C50 C49 C48 118(2)
O1 C130 C129 121(3)
O1 C130 C131 122(3)
C129 C130 C131 117(3)
N10 C42 H42 124.8
N10 C42 C43 110(2)
C43 C42 H42 124.8
C7 C8 C9 123.5(18)
C7 C8 H8 118.3
C9 C8 H8 118.3
C18 C13 N4 111.5(16)
C18 C13 C14 126.3(19)
C14 C13 N4 121.8(17)
N4 C12 H12 129.7
N4 C12 C11 100.7(16)
C11 C12 H12 129.7
N12 C58 C57 121.6(18)
N12 C58 H58 119.2
C57 C58 H58 119.2
N13 C51 H51 126.0
C52 C51 N13 108.1(17)
C52 C51 H51 126.0
C48 C47 H47 118.2
C46 C47 H47 118.2
C46 C47 C48 124(2)
C49 C48 H48 120.0
C47 C48 C49 120(2)
C47 C48 H48 120.0
C60 C61 H61 118.5
C62 C61 C60 123(3)
C62 C61 H61 118.5
C12 C11 H11 125.4
C10 C11 C12 109.1(17)
C10 C11 H11 125.4
F42 C119 C117 118(2)
F42 C119 F41 92(2)
F40 C119 F42 124(2)
F40 C119 C117 116(2)
F40 C119 F41 86(2)
F41 C119 C117 107(2)
N11 C45 C46 123.6(19)
C50 C45 N11 115.3(18)
C50 C45 C46 121(2)
C47 C46 C45 120(2)
C47 C46 H46 120.1
C45 C46 H46 120.1
C5 C6 C7 120.8(19)
C5 C6 H6 119.6
C7 C6 H6 119.6
N3 C10 H10 123.0
C11 C10 N3 114.1(18)
C11 C10 H10 123.0
C64 C63 H63 120.1
C64 C63 C62 120(2)
C62 C63 H63 120.1
N11 C44 H44 123.6
C43 C44 N11 113(2)
C43 C44 H44 123.6
C42 C43 H43 128.6
C44 C43 C42 103(2)
C44 C43 H43 128.6
C61 C62 C63 120(3)
C61 C62 H62 120.0
C63 C62 H62 120.0
C130 C129 H12A 109.5
C130 C129 H12B 109.5
C130 C129 H12C 109.5
H12A C129 H12B 109.5
H12A C129 H12C 109.5
H12B C129 H12C 109.5
C130 C131 H13A 109.5
C130 C131 H13B 109.5
C130 C131 H13C 109.5
H13A C131 H13B 109.5
H13A C131 H13C 109.5
H13B C131 H13C 109.5
C49 C50 Ir2 128.1(15)
C45 C50 Ir2 113.9(15)
C45 C50 C49 117.2(18)
F47 C111 C109 118(2)
F47 C111 F46 101(2)
F47 C111 F48 109(2)
F46 C111 C109 114(2)
F48 C111 C109 112(2)
F48 C111 F46 101(2)
F43 C112 C107 115(2)
F43 C112 F45 106(2)
F43 C112 F44 103(2)
F45 C112 C107 113(2)
F44 C112 C107 117(2)
F44 C112 F45 101(2)

loop_
_geom_bond_atom_site_label_1
_geom_bond_atom_site_label_2
_geom_bond_distance
Ir1 N7 2.157(12)
Ir1 N3 2.001(14)
Ir1 N1 2.007(14)
Ir1 N5 2.119(14)
Ir1 C18 2.012(19)
Ir1 C9 2.043(17)
Ir2 N9 2.003(14)
Ir2 N12 2.173(14)
Ir2 N13 2.142(15)
Ir2 C41 2.036(16)
Ir2 N10 2.052(16)
Ir2 C50 1.983(19)
F37 C120 1.34(2)
F28 C128 1.35(2)
F7 C95 1.32(2)
F19 C79 1.38(2)
F20 C79 1.34(2)
F38 C120 1.34(2)
F2 C72 1.30(3)
F21 C79 1.34(2)
F29 C128 1.35(2)
F35 C104 1.33(3)
F25 C127 1.30(2)
F39 C120 1.35(2)
F24 C80 1.33(2)
F30 C128 1.33(2)
F31 C103 1.28(3)
N6 C24 1.36(2)
N6 C27 1.45(2)
N6 C26 1.34(2)
C76 H76 0.9500
C76 C75 1.37(2)
C76 C77 1.35(2)
F47 C111 1.27(3)
F18 C87 1.28(3)
F42 C119 1.23(3)
F26 C127 1.33(2)
F12 C96 1.33(2)
F8 C95 1.34(2)
N7 C23 1.402(19)
N7 C19 1.358(19)
F22 C80 1.30(2)
N3 N4 1.36(2)
N3 C10 1.34(2)
F27 C127 1.31(2)
F9 C95 1.32(2)
C106 H106 0.9500
C106 C105 1.40(2)
C106 C107 1.40(2)
N1 N2 1.37(2)
N1 C1 1.37(2)
F6 C71 1.31(2)
N5 C24 1.34(2)
N5 C25 1.38(2)
F13 C88 1.30(3)
C98 H98 0.9500
C98 C97 1.42(2)
C98 C99 1.37(2)
C28 H28 0.9500
C28 C29 1.40(2)
C28 C27 1.39(2)
C70 H70 0.9500
C70 C65 1.39(2)
C70 C69 1.40(2)
N9 N8 1.393(19)
N9 C33 1.35(2)
C123 C122 1.37(2)
C123 C127 1.49(2)
C123 C124 1.44(2)
N2 C4 1.45(2)
N2 C3 1.37(2)
N4 C13 1.48(2)
N4 C12 1.39(2)
C105 C110 1.41(2)
C105 B2 1.66(2)
C114 H114 0.9500
C114 C115 1.39(2)
C114 C113 1.39(2)
F23 C80 1.36(3)
F36 C104 1.32(3)
C65 C66 1.43(2)
C65 B1 1.61(2)
F4 C71 1.33(2)
N8 C35 1.37(2)
N8 C36 1.42(2)
C86 H86 0.9500
C86 C81 1.41(2)
C86 C85 1.34(2)
N12 C54 1.39(2)
N12 C58 1.35(2)
C121 C126 1.37(2)
C121 C122 1.41(2)
C121 B2 1.66(2)
F3 C72 1.33(3)
F17 C87 1.36(3)
C120 C115 1.49(2)
F16 C87 1.29(2)
C73 C74 1.42(2)
C73 B1 1.67(2)
C73 C78 1.40(2)
F11 C96 1.35(3)
C75 C74 1.41(2)
C75 C80 1.48(3)
F34 C104 1.33(3)
C126 H126 0.9500
C126 C125 1.40(2)
C74 H74 0.9500
C97 C102 1.40(2)
C97 B2 1.66(2)
C79 C77 1.50(2)
F15 C88 1.34(3)
C84 H84 0.9500
C84 C83 1.39(3)
C84 C85 1.39(2)
C118 H118 0.9500
C118 C113 1.40(2)
C118 C117 1.42(2)
F14 C88 1.32(3)
C83 C82 1.42(2)
C83 C88 1.54(3)
C20 H20 0.9500
C20 C21 1.39(2)
C20 C19 1.39(2)
C115 C116 1.41(2)
C91 C90 1.43(2)
C91 C96 1.46(3)
C91 C92 1.39(2)
N14 C53 1.38(2)
N14 C59 1.46(2)
N14 C52 1.36(2)
C113 B2 1.64(2)
C94 H94 0.9500
C94 C93 1.39(2)
C94 C89 1.42(2)
C128 C125 1.48(2)
C66 H66 0.9500
C66 C67 1.40(2)
C30 H30 0.9500
C30 C29 1.36(3)
C30 C31 1.39(3)
C110 H110 0.9500
C110 C109 1.42(2)
C107 C108 1.38(3)
C107 C112 1.46(3)
F5 C71 1.34(3)
N13 C53 1.33(2)
N13 C51 1.37(2)
C77 C78 1.33(2)
C102 H102 0.9500
C102 C101 1.41(2)
C81 C82 1.39(2)
C81 B1 1.64(2)
C16 H16 0.9500
C16 C17 1.39(3)
C16 C15 1.40(3)
C22 H22 0.9500
C22 C23 1.36(2)
C22 C21 1.40(2)
C90 H90 0.9500
C90 C89 1.41(2)
C101 C100 1.37(3)
C101 C103 1.49(3)
C34 H34 0.9500
C34 C35 1.40(3)
C34 C33 1.39(3)
C122 H122 0.9500
C100 H100 0.9500
C100 C99 1.38(3)
C23 C24 1.46(2)
C29 H29 0.9500
C85 C87 1.52(3)
C93 C92 1.39(2)
C93 C95 1.49(2)
C125 C124 1.40(2)
C4 C5 1.40(3)
C4 C9 1.39(2)
C41 C36 1.41(2)
C41 C40 1.38(2)
C82 H82 0.9500
C35 H35 0.9500
C117 C116 1.37(2)
C117 C119 1.49(3)
B1 C89 1.60(2)
C99 C104 1.49(3)
C27 C32 1.35(2)
C67 C68 1.42(2)
C67 C71 1.45(3)
C116 H116 0.9500
C108 H108 0.9500
C108 C109 1.39(3)
C39 H39 0.9500
C39 C40 1.41(2)
C39 C38 1.38(3)
N10 N11 1.33(2)
N10 C42 1.37(3)
C18 C17 1.47(3)
C18 C13 1.35(3)
C60 H60 0.9500
C60 C59 1.34(3)
C60 C61 1.37(3)
C96 F10 1.36(3)
C69 C68 1.34(2)
C69 C72 1.53(3)
C109 C111 1.48(3)
C103 F33 1.37(3)
C103 F32 1.37(3)
C17 H17 0.9500
O1 C130 1.20(3)
C68 H68 0.9500
F1 C72 1.30(3)
C92 H92 0.9500
C32 H32 0.9500
C32 C31 1.40(2)
C3 H3 0.9500
C3 C2 1.38(2)
C31 H31 0.9500
C36 C37 1.38(2)
C25 H25 0.9500
C25 C26 1.35(2)
C33 H33 0.9500
C78 H78 0.9500
C124 H124 0.9500
C14 H14 0.9500
C14 C15 1.38(3)
C14 C13 1.41(3)
C54 C53 1.45(2)
C54 C55 1.37(2)
F43 C112 1.28(3)
C1 H1 0.9500
C1 C2 1.37(2)
F45 C112 1.33(3)
F46 C111 1.35(3)
C5 H5 0.9500
C5 C6 1.36(3)
C7 H7 0.9500
C7 C8 1.36(3)
C7 C6 1.43(3)
C55 H55 0.9500
C55 C56 1.37(3)
F44 C112 1.31(3)
C2 H2 0.9500
N11 C45 1.41(3)
N11 C44 1.40(3)
C15 H15 0.9500
C9 C8 1.38(2)
C21 H21 0.9500
C59 C64 1.42(3)
C40 H40 0.9500
C64 H64 0.9500
C64 C63 1.42(3)
C26 H26 0.9500
C38 H38 0.9500
C38 C37 1.37(2)
C52 H52 0.9500
C52 C51 1.33(3)
C37 H37 0.9500
F48 C111 1.30(3)
C56 H56 0.9500
C56 C57 1.38(3)
C19 H19 0.9500
C57 H57 0.9500
C57 C58 1.38(3)
C49 H49 0.9500
C49 C48 1.47(3)
C49 C50 1.43(3)
C130 C129 1.46(4)
C130 C131 1.49(4)
C42 H42 0.9500
C42 C43 1.39(3)
F40 C119 1.22(3)
C8 H8 0.9500
C12 H12 0.9500
C12 C11 1.43(3)
C58 H58 0.9500
C51 H51 0.9500
C47 H47 0.9500
C47 C48 1.33(3)
C47 C46 1.31(3)
C48 H48 0.9500
C61 H61 0.9500
C61 C62 1.27(3)
C11 H11 0.9500
C11 C10 1.28(2)
C119 F41 1.47(3)
C45 C46 1.43(3)
C45 C50 1.41(3)
C46 H46 0.9500
C6 H6 0.9500
C10 H10 0.9500
C63 H63 0.9500
C63 C62 1.46(4)
C44 H44 0.9500
C44 C43 1.35(3)
C43 H43 0.9500
C62 H62 0.9500
C129 H12A 0.9800
C129 H12B 0.9800
C129 H12C 0.9800
C131 H13A 0.9800
C131 H13B 0.9800
C131 H13C 0.9800

loop_
_geom_torsion_atom_site_label_1
_geom_torsion_atom_site_label_2
_geom_torsion_atom_site_label_3
_geom_torsion_atom_site_label_4
_geom_torsion
Ir1 N7 C23 C22 -174.7(12)
Ir1 N7 C23 C24 3.4(16)
Ir1 N7 C19 C20 176.4(11)
Ir1 N3 N4 C13 0.2(18)
Ir1 N3 N4 C12 -179.8(12)
Ir1 N3 C10 C11 178.7(15)
Ir1 N1 N2 C4 11.3(18)
Ir1 N1 N2 C3 -169.0(11)
Ir1 N1 C1 C2 163.8(14)
Ir1 N5 C24 N6 -178.3(10)
Ir1 N5 C24 C23 -8(2)
Ir1 N5 C25 C26 179.6(13)
Ir1 C18 C17 C16 172.5(14)
Ir1 C18 C13 N4 2(2)
Ir1 C18 C13 C14 -171.0(15)
Ir1 C9 C8 C7 175.8(14)
Ir2 N9 N8 C35 -176.3(11)
Ir2 N9 N8 C36 1.9(17)
Ir2 N9 C33 C34 174.1(13)
Ir2 N12 C54 C53 -7.5(17)
Ir2 N12 C54 C55 171.8(13)
Ir2 N12 C58 C57 -172.7(13)
Ir2 N13 C53 N14 175.8(11)
Ir2 N13 C53 C54 -5(2)
Ir2 N13 C51 C52 -176.8(14)
Ir2 C41 C36 N8 -4.1(17)
Ir2 C41 C36 C37 179.0(13)
Ir2 C41 C40 C39 -176.5(12)
Ir2 N10 N11 C45 0(2)
Ir2 N10 N11 C44 -176.7(13)
Ir2 N10 C42 C43 175.0(16)
F37 C120 C115 C114 -7(2)
F37 C120 C115 C116 172.0(15)
F28 C128 C125 C126 26(2)
F28 C128 C125 C124 -153.7(16)
F19 C79 C77 C76 123.7(18)
F19 C79 C77 C78 -55(2)
F20 C79 C77 C76 -120.3(18)
F20 C79 C77 C78 61(2)
F38 C120 C115 C114 113.1(18)
F38 C120 C115 C116 -68(2)
F21 C79 C77 C76 4(2)
F21 C79 C77 C78 -175.2(15)
F29 C128 C125 C126 143.6(17)
F29 C128 C125 C124 -36(2)
F39 C120 C115 C114 -128.2(17)
F39 C120 C115 C116 51(2)
F30 C128 C125 C126 -94(2)
F30 C128 C125 C124 86(2)
N6 C27 C32 C31 -175.8(15)
C76 C75 C74 C73 3(2)
C76 C75 C80 F24 159.7(18)
C76 C75 C80 F22 37(3)
C76 C75 C80 F23 -86(2)
C76 C77 C78 C73 -1(3)
N7 C23 C24 N6 171.0(15)
N7 C23 C24 N5 3(2)
N3 N4 C13 C18 -1(2)
N3 N4 C13 C14 171.9(16)
N3 N4 C12 C11 0.9(19)
C106 C105 C110 C109 0(2)
C106 C105 B2 C121 -85.3(17)
C106 C105 B2 C97 154.1(14)
C106 C105 B2 C113 39(2)
C106 C107 C108 C109 3(3)
C106 C107 C112 F43 -44(3)
C106 C107 C112 F45 78(3)
C106 C107 C112 F44 -165(2)
N1 N2 C4 C5 172.9(16)
N1 N2 C4 C9 -9(2)
N1 N2 C3 C2 1(2)
N1 C1 C2 C3 1(2)
N5 C25 C26 N6 2(2)
C98 C97 C102 C101 -1(2)
C98 C97 B2 C105 -40.9(19)
C98 C97 B2 C121 -156.7(14)
C98 C97 B2 C113 80.4(17)
C98 C99 C104 F35 -90(2)
C98 C99 C104 F36 32(3)
C98 C99 C104 F34 151.1(18)
C28 C27 C32 C31 5(3)
C70 C65 C66 C67 1(2)
C70 C65 B1 C73 32(2)
C70 C65 B1 C81 -88.7(18)
C70 C65 B1 C89 147.1(15)
C70 C69 C68 C67 1(3)
C70 C69 C72 F2 -89(2)
C70 C69 C72 F3 149.6(18)
C70 C69 C72 F1 34(3)
N9 N8 C35 C34 1.0(19)
N9 N8 C36 C41 2(2)
N9 N8 C36 C37 178.5(14)
N2 N1 C1 C2 0.0(19)
N2 C4 C5 C6 -177.4(17)
N2 C4 C9 Ir1 2(2)
N2 C4 C9 C8 177.5(15)
N2 C3 C2 C1 -1(2)
N4 N3 C10 C11 -1(2)
N4 C12 C11 C10 -1(2)
C105 C106 C107 C108 -5(3)
C105 C106 C107 C112 178(2)
C105 C110 C109 C108 -2(3)
C105 C110 C109 C111 177.6(18)
C114 C115 C116 C117 -1(3)
C114 C113 B2 C105 31(2)
C114 C113 B2 C121 149.4(14)
C114 C113 B2 C97 -89.1(17)
C65 C70 C69 C68 1(3)
C65 C70 C69 C72 -179.5(17)
C65 C66 C67 C68 1(3)
C65 C66 C67 C71 178.7(17)
C65 B1 C89 C94 -38(2)
C65 B1 C89 C90 154.8(14)
N8 N9 C33 C34 0.2(19)
N8 C36 C37 C38 178.9(15)
C86 C81 C82 C83 1(2)
C86 C81 B1 C65 84.4(18)
C86 C81 B1 C73 -40(2)
C86 C81 B1 C89 -150.7(15)
C86 C85 C87 F18 21(3)
C86 C85 C87 F17 -89(2)
C86 C85 C87 F16 156(2)
N12 C54 C53 N14 -172.7(17)
N12 C54 C53 N13 8(2)
N12 C54 C55 C56 2(3)
C121 C126 C125 C128 -178.2(16)
C121 C126 C125 C124 2(3)
C120 C115 C116 C117 179.9(17)
C73 B1 C89 C94 86.6(16)
C73 B1 C89 C90 -81.0(17)
C75 C76 C77 C79 -178.0(16)
C75 C76 C77 C78 1(3)
C126 C121 C122 C123 0(2)
C126 C121 B2 C105 -75.2(17)
C126 C121 B2 C97 44.5(19)
C126 C121 B2 C113 161.0(14)
C126 C125 C124 C123 0(2)
C74 C73 B1 C65 37(2)
C74 C73 B1 C81 154.4(14)
C74 C73 B1 C89 -86.6(17)
C74 C73 C78 C77 2(2)
C74 C75 C80 F24 -21(3)
C74 C75 C80 F22 -143.4(19)
C74 C75 C80 F23 93(2)
C97 C98 C99 C100 -6(3)
C97 C98 C99 C104 175.5(17)
C97 C102 C101 C100 2(3)
C97 C102 C101 C103 -177.5(18)
C80 C75 C74 C73 -176.2(16)
C79 C77 C78 C73 177.9(15)
C84 C83 C82 C81 -1(3)
C84 C83 C88 F13 -122(2)
C84 C83 C88 F15 -3(3)
C84 C83 C88 F14 117(2)
C84 C85 C87 F18 -157(2)
C84 C85 C87 F17 94(2)
C84 C85 C87 F16 -22(3)
C118 C113 B2 C105 -157.4(14)
C118 C113 B2 C121 -39(2)
C118 C113 B2 C97 82.9(17)
C118 C117 C116 C115 0(3)
C118 C117 C119 F42 43(3)
C118 C117 C119 F40 -122(3)
C118 C117 C119 F41 144.5(18)
C83 C84 C85 C86 1(3)
C83 C84 C85 C87 178.9(19)
C115 C114 C113 C118 3(2)
C115 C114 C113 B2 175.5(14)
C91 C90 C89 C94 5(2)
C91 C90 C89 B1 174.1(15)
N14 C59 C64 C63 179.4(19)
N14 C52 C51 N13 3(2)
C113 C114 C115 C120 178.5(16)
C113 C114 C115 C116 -1(2)
C113 C118 C117 C116 2(3)
C113 C118 C117 C119 -176.1(19)
C94 C93 C92 C91 1(2)
C94 C93 C95 F7 31(2)
C94 C93 C95 F8 -87(2)
C94 C93 C95 F9 154.3(17)
C128 C125 C124 C123 179.4(16)
C66 C65 B1 C73 -158.8(14)
C66 C65 B1 C81 80.5(17)
C66 C65 B1 C89 -44(2)
C66 C67 C68 C69 -2(3)
C66 C67 C71 F6 -34(3)
C66 C67 C71 F4 -157.1(18)
C66 C67 C71 F5 86(2)
C110 C105 B2 C121 87.3(17)
C110 C105 B2 C97 -33(2)
C110 C105 B2 C113 -148.5(14)
C110 C109 C111 F47 -36(3)
C110 C109 C111 F46 -155(2)
C110 C109 C111 F48 91(3)
C107 C106 C105 C110 3(2)
C107 C106 C105 B2 176.2(16)
C107 C108 C109 C110 1(3)
C107 C108 C109 C111 -179(2)
C77 C76 C75 C74 -2(3)
C77 C76 C75 C80 177.4(17)
C102 C97 B2 C105 149.7(15)
C102 C97 B2 C121 34(2)
C102 C97 B2 C113 -88.9(17)
C102 C101 C100 C99 -4(3)
C102 C101 C103 F31 -38(3)
C102 C101 C103 F33 85(2)
C102 C101 C103 F32 -160.3(18)
C81 C86 C85 C84 -1(3)
C81 C86 C85 C87 -178.8(19)
C81 B1 C89 C94 -157.0(14)
C81 B1 C89 C90 35(2)
C22 C23 C24 N6 -11(3)
C22 C23 C24 N5 -178.8(16)
C90 C91 C96 F12 -12(3)
C90 C91 C96 F11 -133.2(19)
C90 C91 C96 F10 113(2)
C90 C91 C92 C93 3(2)
C101 C100 C99 C98 6(3)
C101 C100 C99 C104 -175.0(18)
C122 C123 C127 F25 -30(3)
C122 C123 C127 F26 -147.7(16)
C122 C123 C127 F27 95(2)
C122 C123 C124 C125 -1(2)
C122 C121 C126 C125 -1(2)
C122 C121 B2 C105 100.3(16)
C122 C121 B2 C97 -139.9(14)
C122 C121 B2 C113 -23(2)
C100 C101 C103 F31 143(2)
C100 C101 C103 F33 -94(3)
C100 C101 C103 F32 20(3)
C100 C99 C104 F35 91(2)
C100 C99 C104 F36 -147(2)
C100 C99 C104 F34 -27(3)
C23 N7 C19 C20 -5(2)
C23 C22 C21 C20 0(3)
C29 C28 C27 N6 179.8(15)
C29 C28 C27 C32 -1(3)
C29 C30 C31 C32 4(3)
C85 C86 C81 C82 0(3)
C85 C86 C81 B1 -174.9(17)
C85 C84 C83 C82 0(3)
C85 C84 C83 C88 -177.9(19)
C93 C94 C89 C90 -1(2)
C93 C94 C89 B1 -170.1(15)
C4 N2 C3 C2 -179.2(18)
C4 C5 C6 C7 -2(3)
C4 C9 C8 C7 2(3)
C41 C36 C37 C38 -4(3)
C82 C83 C88 F13 61(3)
C82 C83 C88 F15 178.9(18)
C82 C83 C88 F14 -61(3)
C82 C81 B1 C65 -90.1(18)
C82 C81 B1 C73 145.2(15)
C82 C81 B1 C89 35(2)
C35 N8 C36 C41 179.1(17)
C35 N8 C36 C37 -4(3)
C35 C34 C33 N9 0(2)
C117 C118 C113 C114 -4(2)
C117 C118 C113 B2 -176.4(15)
B1 C65 C66 C67 -169.3(16)
B1 C73 C74 C75 167.4(15)
B1 C73 C78 C77 -168.3(16)
B1 C81 C82 C83 175.7(16)
C99 C98 C97 C102 3(2)
C99 C98 C97 B2 -167.0(15)
C24 N6 C27 C28 64(2)
C24 N6 C27 C32 -115(2)
C24 N6 C26 C25 1(2)
C24 N5 C25 C26 -3.3(19)
C27 N6 C24 N5 -179.0(15)
C27 N6 C24 C23 12(3)
C27 N6 C26 C25 177.1(15)
C27 C28 C29 C30 -2(3)
C27 C32 C31 C30 -6(3)
C116 C117 C119 F42 -136(2)
C116 C117 C119 F40 60(3)
C116 C117 C119 F41 -34(3)
C108 C107 C112 F43 139(2)
C108 C107 C112 F45 -99(3)
C108 C107 C112 F44 18(4)
C108 C109 C111 F47 144(2)
C108 C109 C111 F46 25(3)
C108 C109 C111 F48 -88(3)
C39 C38 C37 C36 4(3)
C88 C83 C82 C81 176.9(18)
N10 N11 C45 C46 175.7(19)
N10 N11 C45 C50 -5(3)
N10 N11 C44 C43 1(2)
N10 C42 C43 C44 1(3)
C60 C59 C64 C63 2(3)
C60 C61 C62 C63 5(4)
C96 C91 C90 C89 179.7(17)
C96 C91 C92 C93 176.5(18)
C69 C70 C65 C66 -2(2)
C69 C70 C65 B1 167.4(16)
C103 C101 C100 C99 174.9(19)
C17 C16 C15 C14 1(3)
C17 C18 C13 N4 176.9(15)
C17 C18 C13 C14 4(3)
C127 C123 C122 C121 -176.6(16)
C127 C123 C124 C125 176.8(16)
C89 C94 C93 C92 -2(2)
C89 C94 C93 C95 176.5(16)
C68 C67 C71 F6 143.8(19)
C68 C67 C71 F4 20(3)
C68 C67 C71 F5 -97(2)
C68 C69 C72 F2 90(2)
C68 C69 C72 F3 -31(3)
C68 C69 C72 F1 -147(2)
C92 C91 C90 C89 -6(3)
C92 C91 C96 F12 174.3(18)
C92 C91 C96 F11 53(3)
C92 C91 C96 F10 -61(3)
C92 C93 C95 F7 -150.5(17)
C92 C93 C95 F8 92(2)
C92 C93 C95 F9 -27(3)
C3 N2 C4 C5 -7(3)
C3 N2 C4 C9 171.4(18)
C31 C30 C29 C28 0(3)
C36 N8 C35 C34 -176.7(17)
C36 C41 C40 C39 -1(2)
C25 N5 C24 N6 3.8(19)
C25 N5 C24 C23 173.7(15)
C33 N9 N8 C35 -0.8(18)
C33 N9 N8 C36 177.4(14)
C33 C34 C35 N8 -1(2)
C78 C73 C74 C75 -3(2)
C78 C73 B1 C65 -153.6(15)
C78 C73 B1 C81 -36(2)
C78 C73 B1 C89 83.2(17)
C124 C123 C122 C121 1(2)
C124 C123 C127 F25 152.7(17)
C124 C123 C127 F26 35(2)
C124 C123 C127 F27 -83(2)
C95 C93 C92 C91 -177.3(16)
C54 N12 C58 C57 1(2)
C54 C55 C56 C57 0(3)
C1 N1 N2 C4 179.5(14)
C1 N1 N2 C3 -0.7(18)
C72 C69 C68 C67 -178.2(18)
C5 C4 C9 Ir1 -179.5(15)
C5 C4 C9 C8 -4(3)
C53 N14 C59 C60 72(3)
C53 N14 C59 C64 -106(2)
C53 N14 C52 C51 -4(2)
C53 N13 C51 C52 -1(2)
C53 C54 C55 C56 -178.8(17)
C55 C54 C53 N14 8(3)
C55 C54 C53 N13 -170.8(18)
C55 C56 C57 C58 -1(3)
N11 N10 C42 C43 -1(2)
N11 C45 C46 C47 -178(2)
N11 C45 C50 Ir2 7(2)
N11 C45 C50 C49 177.5(17)
N11 C44 C43 C42 -1(3)
C15 C16 C17 C18 0(3)
C15 C14 C13 N4 -175.8(17)
C15 C14 C13 C18 -3(3)
C9 C4 C5 C6 5(3)
C21 C20 C19 N7 1(2)
C21 C22 C23 N7 -4(2)
C21 C22 C23 C24 178.4(16)
C59 N14 C53 N13 -177.1(17)
C59 N14 C53 C54 4(3)
C59 N14 C52 C51 176.3(19)
C59 C60 C61 C62 -3(4)
C59 C64 C63 C62 0(3)
C40 C41 C36 N8 179.9(14)
C40 C41 C36 C37 3(2)
C40 C39 C38 C37 -3(3)
C64 C63 C62 C61 -4(4)
C26 N6 C24 N5 -2.8(19)
C26 N6 C24 C23 -171.5(17)
C26 N6 C27 C28 -111.3(19)
C26 N6 C27 C32 70(2)
C38 C39 C40 C41 1(3)
C52 N14 C53 N13 3(2)
C52 N14 C53 C54 -176.2(18)
C52 N14 C59 C60 -108(2)
C52 N14 C59 C64 75(3)
B2 C105 C110 C109 -172.6(15)
B2 C121 C126 C125 174.4(15)
B2 C121 C122 C123 -175.6(15)
B2 C97 C102 C101 168.9(15)
C71 C67 C68 C69 -179.7(19)
C56 C57 C58 N12 1(3)
C19 N7 C23 C22 7(2)
C19 N7 C23 C24 -175.3(13)
C19 C20 C21 C22 2(2)
C42 N10 N11 C45 177.0(17)
C42 N10 N11 C44 0(2)
C8 C7 C6 C5 0(3)
C13 N4 C12 C11 -179.1(17)
C13 C18 C17 C16 -2(3)
C13 C14 C15 C16 1(3)
C12 N4 C13 C18 178.6(18)
C12 N4 C13 C14 -8(3)
C12 C11 C10 N3 1(2)
C58 N12 C54 C53 178.4(14)
C58 N12 C54 C55 -2(2)
C51 N13 C53 N14 -1(2)
C51 N13 C53 C54 178.1(16)
C48 C49 C50 Ir2 170.4(15)
C48 C49 C50 C45 2(3)
C48 C47 C46 C45 -1(4)
C61 C60 C59 N14 -178.4(19)
C61 C60 C59 C64 -1(3)
C119 C117 C116 C115 178(2)
C45 N11 C44 C43 -175(2)
C46 C47 C48 C49 -1(4)
C46 C45 C50 Ir2 -173.3(16)
C46 C45 C50 C49 -3(3)
C6 C7 C8 C9 0(3)
C10 N3 N4 C13 179.8(15)
C10 N3 N4 C12 -0.3(19)
C44 N11 C45 C46 -9(4)
C44 N11 C45 C50 171(2)
C50 C49 C48 C47 0(3)
C50 C45 C46 C47 3(3)
C112 C107 C108 C109 180(2)
